data_4119908
loop_
_publ_author_name
'Xiaoping Yang'
'Desmond Schipper'
'Richard A. Jones'
'Lauren A. Lytwak'
'Bradley J. Holliday'
'Shaoming Huang'

_publ_section_title
;
 Anion-Dependent Self-Assembly of Near-Infrared Luminescent 24- and
 32-Metal Cd-Ln Complexes with Drum-like Architectures
;
_journal_name_full 'Journal of the American Chemical Society'
_journal_page_first 8468
_journal_page_last 8471
_journal_paper_doi 10.1021/ja4031243
_journal_volume 135
_journal_year 2013
_chemical_formula_moiety '2(C360 H466 Cd24 Gd8 N24 O144), 2(C4 H10 O), C2 H6 O, 15(C H4 O)'
_chemical_formula_sum 'C749 H1035 Cd48 Gd16 N48 O336'
_chemical_formula_weight 23998.45
_chemical_name_systematic
; 
 ? 
;
_space_group_IT_number 70
_symmetry_cell_setting orthorhombic
_symmetry_space_group_name_Hall '-F 2uv 2vw'
_symmetry_space_group_name_H-M 'F d d d :2'
_atom_sites_solution_hydrogens geom
_atom_sites_solution_primary direct
_atom_sites_solution_secondary difmap
_audit_creation_method SHELXL-97
_cell_angle_alpha 90.00
_cell_angle_beta 90.00
_cell_angle_gamma 90.00
_cell_formula_units_Z 8
_cell_length_a 55.136(11)
_cell_length_b 62.366(13)
_cell_length_c 80.089(16)
_cell_measurement_reflns_used 20251
_cell_measurement_temperature 223(2)
_cell_measurement_theta_max 27.8920
_cell_measurement_theta_min 2.0192
_cell_volume 275395(10)
_computing_cell_refinement 'Collect software, Nonius B.V. 1998'
_computing_data_collection 'Collect software, Nonius B.V. 1998'
_computing_data_reduction
;
DENZO and Scalepack (Otwinoski and Minor, 1997)
;
_computing_molecular_graphics 'XP SHELXTL/PC, Siemens Analytical'
_computing_structure_refinement 'XL SHELXTL/PC, Siemens Analytical'
_computing_structure_solution
;

SIR97 - Altomare A., Burla M.C., Camalli M., Cascarano G.L., Giacovazzo C., 
Guagliardi A., Moliterni A.G.G., Polidori G.,Spagna R.
;
_diffrn_ambient_temperature 223(1)
_diffrn_detector_area_resol_mean 13.6612
_diffrn_measured_fraction_theta_full 0.973
_diffrn_measured_fraction_theta_max 0.973
_diffrn_measurement_device_type 'Mercury2 (2x2 bin mode)'
_diffrn_measurement_method dtprofit.ref
_diffrn_radiation_monochromator 'Graphite Monochromator'
_diffrn_radiation_source 'Sealed tube'
_diffrn_radiation_type MoK\a
_diffrn_radiation_wavelength 0.710747
_diffrn_reflns_av_R_equivalents 0.1481
_diffrn_reflns_av_sigmaI/netI 0.1365
_diffrn_reflns_limit_h_max 65
_diffrn_reflns_limit_h_min -50
_diffrn_reflns_limit_k_max 74
_diffrn_reflns_limit_k_min -74
_diffrn_reflns_limit_l_max 94
_diffrn_reflns_limit_l_min -66
_diffrn_reflns_number 356315
_diffrn_reflns_theta_full 25.00
_diffrn_reflns_theta_max 25.00
_diffrn_reflns_theta_min 2.99
_exptl_absorpt_coefficient_mu 1.541
_exptl_absorpt_correction_T_max 1.000000
_exptl_absorpt_correction_T_min 0.342392
_exptl_absorpt_correction_type multi-scan
_exptl_absorpt_process_details 'DENZO and Scalepack (Otwinoski and Minor, 1997)'
_exptl_crystal_colour Yellow
_exptl_crystal_density_diffrn 1.158
_exptl_crystal_description Block
_exptl_crystal_F_000 95048
_exptl_crystal_size_max 0.19
_exptl_crystal_size_mid 0.15
_exptl_crystal_size_min 0.12
_refine_diff_density_max 2.035
_refine_diff_density_min -0.929
_refine_diff_density_rms 0.184
_refine_ls_extinction_method none
_refine_ls_goodness_of_fit_ref 1.080
_refine_ls_hydrogen_treatment constr
_refine_ls_matrix_type fullcycle
_refine_ls_number_parameters 2908
_refine_ls_number_reflns 59039
_refine_ls_number_restraints 1951
_refine_ls_restrained_S_all 1.076
_refine_ls_R_factor_all 0.2186
_refine_ls_R_factor_gt 0.0989
_refine_ls_shift/su_max 0.017
_refine_ls_shift/su_mean 0.007
_refine_ls_structure_factor_coef Fsqd
_refine_ls_weighting_details 'calc w=1/[\s^2^(Fo^2^)+(0.1311P)^2^+14218.2344P] where P=(Fo^2^+2Fc^2^)/3'
_refine_ls_weighting_scheme calc
_refine_ls_wR_factor_gt 0.2384
_refine_ls_wR_factor_ref 0.2871
_reflns_number_gt 26668
_reflns_number_total 59039
_reflns_threshold_expression >2sigma(I)
_cod_data_source_file ja4031243_si_003.cif
_cod_data_source_block complex-2
_cod_original_cell_volume 275396(95)
_cod_original_sg_symbol_Hall -F2uv2vw
_cod_original_sg_symbol_H-M 'F d d d'
_cod_database_code 4119908

loop_
_symmetry_equiv_pos_as_xyz
'x, y, z'
'-x+3/4, -y+3/4, z'
'-x+3/4, y, -z+3/4'
'x, -y+3/4, -z+3/4'
'x, y+1/2, z+1/2'
'-x+3/4, -y+5/4, z+1/2'
'-x+3/4, y+1/2, -z+5/4'
'x, -y+5/4, -z+5/4'
'x+1/2, y, z+1/2'
'-x+5/4, -y+3/4, z+1/2'
'-x+5/4, y, -z+5/4'
'x+1/2, -y+3/4, -z+5/4'
'x+1/2, y+1/2, z'
'-x+5/4, -y+5/4, z'
'-x+5/4, y+1/2, -z+3/4'
'x+1/2, -y+5/4, -z+3/4'
'-x, -y, -z'
'x-3/4, y-3/4, -z'
'x-3/4, -y, z-3/4'
'-x, y-3/4, z-3/4'
'-x, -y+1/2, -z+1/2'
'x-3/4, y-1/4, -z+1/2'
'x-3/4, -y+1/2, z-1/4'
'-x, y-1/4, z-1/4'
'-x+1/2, -y, -z+1/2'
'x-1/4, y-3/4, -z+1/2'
'x-1/4, -y, z-1/4'
'-x+1/2, y-3/4, z-1/4'
'-x+1/2, -y+1/2, -z'
'x-1/4, y-1/4, -z'
'x-1/4, -y+1/2, z-3/4'
'-x+1/2, y-1/4, z-3/4'

loop_
_atom_site_label
_atom_site_type_symbol
_atom_site_fract_x
_atom_site_fract_y
_atom_site_fract_z
_atom_site_U_iso_or_equiv
_atom_site_adp_type
_atom_site_occupancy
_atom_site_symmetry_multiplicity
_atom_site_calc_flag
_atom_site_refinement_flags
Gd1 Gd 0.498199(15) 0.647193(16) 0.436775(11) 0.0624(3) Uani 1 1 d U
Gd2 Gd 0.570500(15) 0.728510(16) 0.304332(11) 0.0620(3) Uani 1 1 d U
Gd3 Gd 0.651417(16) 0.738779(17) 0.438645(12) 0.0660(3) Uani 1 1 d U
Gd4 Gd 0.743990(15) 0.675070(17) 0.307251(11) 0.0637(3) Uani 1 1 d U
Cd5 Cd 0.68871(2) 0.71296(2) 0.308681(16) 0.0630(4) Uani 1 1 d U
Cd6 Cd 0.70713(2) 0.70086(2) 0.437224(17) 0.0658(4) Uani 1 1 d U
Cd7 Cd 0.52544(2) 0.67987(2) 0.305496(17) 0.0656(4) Uani 1 1 d U
Cd8 Cd 0.58829(2) 0.75810(3) 0.441434(17) 0.0710(4) Uani 1 1 d U
Cd9 Cd 0.66579(2) 0.75897(2) 0.268244(16) 0.0647(4) Uani 1 1 d U
Cd10 Cd 0.78174(2) 0.62702(2) 0.304417(16) 0.0618(4) Uani 1 1 d U
Cd11 Cd 0.77849(2) 0.59401(3) 0.267376(17) 0.0703(4) Uani 1 1 d U
Cd12 Cd 0.62564(2) 0.76268(2) 0.303644(15) 0.0609(4) Uani 1 1 d U
Cd13 Cd 0.47324(2) 0.59235(2) 0.441480(16) 0.0615(4) Uani 1 1 d U
Cd14 Cd 0.54216(2) 0.69551(2) 0.434914(17) 0.0672(4) Uani 1 1 d U
Cd15 Cd 0.48954(2) 0.56142(2) 0.478233(16) 0.0642(4) Uani 1 1 d U
Cd16 Cd 0.55271(3) 0.74171(3) 0.476818(18) 0.0875(5) Uani 1 1 d U
N1 N 0.7710(3) 0.7019(2) 0.32360(17) 0.066(4) Uani 1 1 d U
N2 N 0.7401(2) 0.7226(2) 0.42987(17) 0.062(4) Uani 1 1 d U
N3 N 0.7045(3) 0.7449(2) 0.31816(18) 0.067(4) Uani 1 1 d U
N4 N 0.6734(3) 0.7697(2) 0.42459(18) 0.065(4) Uani 1 1 d U
N5 N 0.6331(3) 0.7871(3) 0.32384(19) 0.073(4) Uani 1 1 d U
N6 N 0.5731(3) 0.7804(3) 0.4217(2) 0.084(5) Uani 1 1 d U
N7 N 0.5392(2) 0.7531(2) 0.31896(17) 0.066(4) Uani 1 1 d U
N8 N 0.5188(3) 0.7244(3) 0.42599(18) 0.073(4) Uani 1 1 d U
N9 N 0.4893(2) 0.6951(2) 0.31454(16) 0.059(4) Uani 1 1 d U
N10 N 0.4645(2) 0.6679(2) 0.42131(15) 0.056(3) Uani 1 1 d U
N11 N 0.4411(2) 0.6301(2) 0.32555(16) 0.062(4) Uani 1 1 d U
H11A H 0.4507 0.6283 0.3172 0.074 Uiso 1 1 calc R
N12 N 0.4453(3) 0.5786(2) 0.42272(17) 0.069(4) Uani 1 1 d U
O1 O 0.81767(19) 0.6432(2) 0.28919(14) 0.066(3) Uani 1 1 d U
O2 O 0.78427(19) 0.66329(19) 0.30691(13) 0.061(3) Uani 1 1 d U
O3 O 0.6928(2) 0.73410(19) 0.44416(14) 0.064(3) Uani 1 1 d U
O4 O 0.6687(2) 0.7600(2) 0.46355(15) 0.074(3) Uani 1 1 d U
O5 O 0.7639(2) 0.6969(2) 0.28312(14) 0.070(3) Uani 1 1 d U
O6 O 0.7297(2) 0.70919(19) 0.30220(14) 0.065(3) Uani 1 1 d U
O7 O 0.6275(2) 0.7697(2) 0.44072(14) 0.068(3) Uani 1 1 d U
O8 O 0.5954(3) 0.7925(2) 0.45781(18) 0.097(4) Uani 1 1 d U
O9 O 0.7010(2) 0.7815(2) 0.27606(15) 0.072(3) Uani 1 1 d U
O10 O 0.66114(19) 0.7755(2) 0.29349(14) 0.065(3) Uani 1 1 d U
O11 O 0.5509(2) 0.7604(2) 0.45210(15) 0.077(4) Uani 1 1 d U
O12 O 0.5137(2) 0.7599(2) 0.47233(16) 0.084(4) Uani 1 1 d U
O13 O 0.6085(2) 0.7933(2) 0.28629(14) 0.071(3) Uani 1 1 d U
O14 O 0.58372(18) 0.76440(18) 0.30442(13) 0.060(3) Uani 1 1 d U
O15 O 0.50397(17) 0.68256(19) 0.44192(13) 0.059(3) Uani 1 1 d U
O16 O 0.47474(19) 0.66451(19) 0.46183(13) 0.063(3) Uani 1 1 d U
O17 O 0.54753(19) 0.74468(18) 0.27883(13) 0.061(3) Uani 1 1 d U
O18 O 0.53128(19) 0.71522(18) 0.29880(13) 0.060(3) Uani 1 1 d U
O19 O 0.46185(18) 0.62751(17) 0.43884(13) 0.057(3) Uani 1 1 d U
O20 O 0.43541(19) 0.6022(2) 0.45781(15) 0.070(3) Uani 1 1 d U
O21 O 0.4478(2) 0.6872(2) 0.27519(15) 0.073(3) Uani 1 1 d U
O22 O 0.45336(19) 0.65330(19) 0.29326(14) 0.066(3) Uani 1 1 d U
O23 O 0.46895(19) 0.55969(18) 0.45348(14) 0.062(3) Uani 1 1 d U
O24 O 0.4722(2) 0.5254(2) 0.47274(14) 0.069(3) Uani 1 1 d U
O25 O 0.8143(3) 0.5989(2) 0.25099(17) 0.095(4) Uani 1 1 d U
O26 O 0.7840(3) 0.6188(2) 0.24366(18) 0.099(4) Uani 1 1 d U
O27 O 0.7530(2) 0.5727(2) 0.25159(16) 0.083(4) Uani 1 1 d U
O28 O 0.7630(2) 0.6250(2) 0.27891(15) 0.077(4) Uani 1 1 d U
O29 O 0.7419(2) 0.65514(19) 0.28148(14) 0.071(3) Uani 1 1 d U
O30 O 0.74228(19) 0.6034(2) 0.31319(14) 0.068(3) Uani 1 1 d U
O31 O 0.74585(19) 0.63886(19) 0.31638(14) 0.066(3) Uani 1 1 d U
O32 O 0.7258(2) 0.6779(2) 0.33360(14) 0.071(3) Uani 1 1 d U
O33 O 0.6906(2) 0.69620(19) 0.33474(14) 0.066(3) Uani 1 1 d U
O34 O 0.70236(19) 0.66811(19) 0.30234(14) 0.067(3) Uani 1 1 d U
O35 O 0.6684(2) 0.6858(2) 0.29700(16) 0.074(3) Uani 1 1 d U
O36 O 0.68586(19) 0.72814(19) 0.28073(13) 0.063(3) Uani 1 1 d U
O37 O 0.6887(2) 0.7348(2) 0.25377(14) 0.073(3) Uani 1 1 d U
O38 O 0.6634(2) 0.7876(2) 0.25052(15) 0.075(3) Uani 1 1 d U
O39 O 0.6390(2) 0.7620(2) 0.24294(16) 0.084(4) Uani 1 1 d U
O40 O 0.6509(2) 0.7292(2) 0.31422(15) 0.070(3) Uani 1 1 d U
O41 O 0.6111(2) 0.7311(2) 0.31562(14) 0.072(3) Uani 1 1 d U
O42 O 0.63044(19) 0.74496(19) 0.27916(14) 0.067(3) Uani 1 1 d U
O43 O 0.5953(2) 0.7269(2) 0.27971(15) 0.071(3) Uani 1 1 d U
O44 O 0.5779(2) 0.6927(2) 0.29949(16) 0.079(4) Uani 1 1 d U
O45 O 0.5576(2) 0.6619(2) 0.29429(15) 0.071(3) Uani 1 1 d U
O46 O 0.5653(2) 0.71311(19) 0.33062(14) 0.069(3) Uani 1 1 d U
O47 O 0.54439(19) 0.6826(2) 0.33166(14) 0.070(3) Uani 1 1 d U
O48 O 0.5071(2) 0.6749(2) 0.27895(14) 0.070(3) Uani 1 1 d U
O49 O 0.73395(18) 0.67190(18) 0.43024(14) 0.061(3) Uani 1 1 d U
O50 O 0.7071(3) 0.6482(3) 0.4152(2) 0.133(6) Uani 1 1 d U
O51 O 0.72230(19) 0.6993(2) 0.46550(14) 0.071(3) Uani 1 1 d U
O52 O 0.68974(19) 0.7005(2) 0.41081(14) 0.069(3) Uani 1 1 d U
O53 O 0.6605(2) 0.7263(2) 0.41183(15) 0.073(3) Uani 1 1 d U
O54 O 0.6807(2) 0.6759(2) 0.44647(16) 0.077(4) Uani 1 1 d U
O55 O 0.6539(2) 0.7018(2) 0.44187(16) 0.077(4) Uani 1 1 d U
O56 O 0.6297(2) 0.7296(2) 0.46357(15) 0.077(4) Uani 1 1 d U
O57 O 0.5908(2) 0.7383(2) 0.46493(14) 0.075(3) Uani 1 1 d U
O58 O 0.6107(2) 0.7317(2) 0.42803(16) 0.076(4) Uani 1 1 d U
O59 O 0.5738(2) 0.72016(19) 0.42960(14) 0.068(3) Uani 1 1 d U
O60 O 0.5639(3) 0.7685(3) 0.4933(2) 0.140(6) Uani 1 1 d U
O61 O 0.5820(4) 0.7397(3) 0.5039(2) 0.128(7) Uani 1 1 d U
O62 O 0.5346(3) 0.7138(2) 0.49035(17) 0.094(4) Uani 1 1 d U
O63 O 0.5419(2) 0.7088(2) 0.46355(14) 0.074(3) Uani 1 1 d U
O64 O 0.5701(2) 0.6718(2) 0.44432(15) 0.077(4) Uani 1 1 d U
O65 O 0.54021(19) 0.6482(2) 0.44015(15) 0.070(3) Uani 1 1 d U
O66 O 0.5430(2) 0.67938(19) 0.40896(15) 0.073(3) Uani 1 1 d U
O67 O 0.5137(2) 0.6536(2) 0.40980(15) 0.073(3) Uani 1 1 d U
O68 O 0.5072(2) 0.62861(19) 0.46232(14) 0.066(3) Uani 1 1 d U
O69 O 0.49483(19) 0.59456(19) 0.46562(14) 0.063(3) Uani 1 1 d U
O70 O 0.4860(3) 0.5846(2) 0.50339(17) 0.096(4) Uani 1 1 d U
O71 O 0.4556(2) 0.5640(2) 0.49581(16) 0.085(4) Uani 1 1 d U
O72 O 0.5217(2) 0.5455(2) 0.49251(14) 0.072(3) Uani 1 1 d U
C1 C 0.8362(3) 0.6309(3) 0.2806(3) 0.083(6) Uani 1 1 d U
H1A H 0.8439 0.6398 0.2724 0.125 Uiso 1 1 calc R
H1B H 0.8289 0.6188 0.2752 0.125 Uiso 1 1 calc R
H1C H 0.8480 0.6260 0.2885 0.125 Uiso 1 1 calc R
C2 C 0.8238(3) 0.6627(3) 0.2950(2) 0.067(5) Uani 1 1 d U
C3 C 0.8467(3) 0.6727(3) 0.2924(2) 0.074(5) Uani 1 1 d U
H3A H 0.8586 0.6657 0.2862 0.089 Uiso 1 1 calc R
C4 C 0.8517(4) 0.6937(4) 0.2991(3) 0.088(6) Uani 1 1 d U
H4A H 0.8667 0.7002 0.2976 0.106 Uiso 1 1 calc R
C5 C 0.8333(3) 0.7041(3) 0.3082(2) 0.072(5) Uani 1 1 d U
H5A H 0.8361 0.7177 0.3124 0.086 Uiso 1 1 calc R
C6 C 0.8104(3) 0.6940(3) 0.3109(2) 0.061(5) Uani 1 1 d U
C7 C 0.8057(3) 0.6731(3) 0.3044(2) 0.063(5) Uani 1 1 d U
C8 C 0.7939(4) 0.7062(3) 0.3207(2) 0.078(6) Uani 1 1 d U
H8A H 0.8000 0.7185 0.3257 0.094 Uiso 1 1 calc R
C9 C 0.7592(3) 0.7157(3) 0.3359(2) 0.067(5) Uani 1 1 d U
H9A H 0.7419 0.7162 0.3338 0.080 Uiso 1 1 calc R
H9B H 0.7656 0.7302 0.3350 0.080 Uiso 1 1 calc R
C10 C 0.7642(4) 0.7067(3) 0.3540(2) 0.077(6) Uani 1 1 d U
H10A H 0.7584 0.6920 0.3546 0.093 Uiso 1 1 calc R
H10B H 0.7815 0.7064 0.3559 0.093 Uiso 1 1 calc R
C11 C 0.7524(3) 0.7193(3) 0.3680(2) 0.068(5) Uani 1 1 d U
H11B H 0.7349 0.7184 0.3669 0.082 Uiso 1 1 calc R
H11C H 0.7570 0.7343 0.3670 0.082 Uiso 1 1 calc R
C12 C 0.7600(3) 0.7108(3) 0.3854(2) 0.072(5) Uani 1 1 d U
H12A H 0.7573 0.6955 0.3858 0.086 Uiso 1 1 calc R
H12B H 0.7773 0.7132 0.3869 0.086 Uiso 1 1 calc R
C13 C 0.7466(3) 0.7210(3) 0.3998(2) 0.067(5) Uani 1 1 d U
H13A H 0.7297 0.7168 0.3993 0.081 Uiso 1 1 calc R
H13B H 0.7473 0.7365 0.3985 0.081 Uiso 1 1 calc R
C14 C 0.7566(3) 0.7153(3) 0.4169(2) 0.068(5) Uani 1 1 d U
H14A H 0.7587 0.6999 0.4177 0.082 Uiso 1 1 calc R
H14B H 0.7724 0.7219 0.4184 0.082 Uiso 1 1 calc R
C15 C 0.7458(3) 0.7399(3) 0.4377(2) 0.064(5) Uani 1 1 d U
H15A H 0.7612 0.7452 0.4355 0.077 Uiso 1 1 calc R
C16 C 0.7312(3) 0.7526(3) 0.4498(2) 0.072(5) Uani 1 1 d U
C17 C 0.7427(3) 0.7685(3) 0.4585(2) 0.067(5) Uani 1 1 d U
H17A H 0.7592 0.7703 0.4569 0.081 Uiso 1 1 calc R
C18 C 0.7311(4) 0.7818(3) 0.4696(3) 0.083(6) Uani 1 1 d U
H18A H 0.7397 0.7923 0.4754 0.100 Uiso 1 1 calc R
C19 C 0.7056(3) 0.7791(3) 0.4721(2) 0.072(5) Uani 1 1 d U
H19A H 0.6971 0.7876 0.4796 0.087 Uiso 1 1 calc R
C20 C 0.6939(3) 0.7634(3) 0.4629(2) 0.068(5) Uani 1 1 d U
C21 C 0.7062(3) 0.7495(3) 0.4519(2) 0.062(5) Uani 1 1 d U
C22 C 0.6557(4) 0.7712(3) 0.4764(2) 0.084(6) Uani 1 1 d U
H22A H 0.6656 0.7722 0.4862 0.126 Uiso 1 1 calc R
H22B H 0.6410 0.7636 0.4790 0.126 Uiso 1 1 calc R
H22C H 0.6516 0.7854 0.4726 0.126 Uiso 1 1 calc R
C23 C 0.7798(4) 0.6884(4) 0.2704(2) 0.091(6) Uani 1 1 d U
H23A H 0.7847 0.6997 0.2629 0.136 Uiso 1 1 calc R
H23B H 0.7715 0.6775 0.2641 0.136 Uiso 1 1 calc R
H23C H 0.7940 0.6823 0.2755 0.136 Uiso 1 1 calc R
C24 C 0.7613(3) 0.7186(3) 0.2845(2) 0.071(5) Uani 1 1 d U
C25 C 0.7767(4) 0.7349(4) 0.2774(3) 0.084(6) Uani 1 1 d U
H25A H 0.7893 0.7308 0.2703 0.101 Uiso 1 1 calc R
C26 C 0.7733(4) 0.7556(4) 0.2807(3) 0.081(6) Uani 1 1 d U
H26A H 0.7830 0.7658 0.2755 0.097 Uiso 1 1 calc R
C27 C 0.7556(3) 0.7619(3) 0.2916(2) 0.077(6) Uani 1 1 d U
H27A H 0.7452 0.7720 0.2858 0.092 Uiso 1 1 calc R
H27B H 0.7636 0.7699 0.3005 0.092 Uiso 1 1 calc R
C28 C 0.7404(3) 0.7464(3) 0.2993(2) 0.062(5) Uani 1 1 d U
C29 C 0.7430(3) 0.7250(3) 0.2956(2) 0.057(4) Uani 1 1 d U
C30 C 0.7222(3) 0.7548(3) 0.3115(2) 0.069(5) Uani 1 1 d U
H30A H 0.7240 0.7691 0.3146 0.083 Uiso 1 1 calc R
C31 C 0.6916(3) 0.7572(3) 0.3318(2) 0.066(5) Uani 1 1 d U
H31A H 0.6743 0.7545 0.3312 0.079 Uiso 1 1 calc R
H31B H 0.6943 0.7724 0.3303 0.079 Uiso 1 1 calc R
C32 C 0.7017(3) 0.7499(3) 0.3488(2) 0.062(5) Uani 1 1 d U
H32A H 0.7008 0.7344 0.3497 0.075 Uiso 1 1 calc R
H32B H 0.7185 0.7540 0.3498 0.075 Uiso 1 1 calc R
C33 C 0.6870(4) 0.7600(3) 0.3629(2) 0.083(6) Uani 1 1 d U
H33A H 0.6710 0.7536 0.3630 0.099 Uiso 1 1 calc R
H33B H 0.6851 0.7752 0.3605 0.099 Uiso 1 1 calc R
C34 C 0.6985(3) 0.7574(3) 0.3801(2) 0.074(5) Uani 1 1 d U
H34A H 0.7138 0.7650 0.3804 0.088 Uiso 1 1 calc R
H34B H 0.7017 0.7423 0.3821 0.088 Uiso 1 1 calc R
C35 C 0.6823(4) 0.7660(3) 0.3942(2) 0.080(6) Uani 1 1 d U
H35A H 0.6787 0.7809 0.3921 0.096 Uiso 1 1 calc R
H35B H 0.6671 0.7582 0.3941 0.096 Uiso 1 1 calc R
C36 C 0.6934(3) 0.7641(3) 0.4115(2) 0.076(5) Uani 1 1 d U
H36A H 0.7069 0.7739 0.4126 0.092 Uiso 1 1 calc R
H36B H 0.6993 0.7496 0.4133 0.092 Uiso 1 1 calc R
C37 C 0.6718(3) 0.7896(3) 0.4276(2) 0.071(5) Uani 1 1 d U
H37A H 0.6836 0.7983 0.4229 0.085 Uiso 1 1 calc R
C38 C 0.6534(4) 0.8005(4) 0.4378(3) 0.084(6) Uani 1 1 d U
C39 C 0.6583(4) 0.8224(4) 0.4414(3) 0.103(7) Uani 1 1 d U
H39A H 0.6736 0.8230 0.4473 0.123 Uiso 1 1 calc R
H39B H 0.6606 0.8297 0.4308 0.123 Uiso 1 1 calc R
C40 C 0.6416(5) 0.8341(5) 0.4505(4) 0.132(10) Uani 1 1 d U
H40A H 0.6442 0.8486 0.4527 0.159 Uiso 1 1 calc R
C41 C 0.6206(5) 0.8237(4) 0.4566(3) 0.112(8) Uani 1 1 d U
H41A H 0.6098 0.8313 0.4633 0.135 Uiso 1 1 calc R
C42 C 0.6160(4) 0.8038(4) 0.4528(3) 0.086(6) Uani 1 1 d U
C43 C 0.6324(4) 0.7905(4) 0.4432(3) 0.079(6) Uani 1 1 d U
C44 C 0.5762(6) 0.8052(5) 0.4659(4) 0.156(11) Uani 1 1 d U
H44A H 0.5829 0.8131 0.4751 0.234 Uiso 1 1 calc R
H44B H 0.5638 0.7957 0.4700 0.234 Uiso 1 1 calc R
H44C H 0.5692 0.8149 0.4580 0.234 Uiso 1 1 calc R
C45 C 0.7178(3) 0.7889(3) 0.2632(2) 0.078(6) Uani 1 1 d U
H45A H 0.7335 0.7913 0.2681 0.117 Uiso 1 1 calc R
H45B H 0.7119 0.8019 0.2584 0.117 Uiso 1 1 calc R
H45C H 0.7192 0.7781 0.2547 0.117 Uiso 1 1 calc R
C46 C 0.6974(4) 0.7946(3) 0.2892(3) 0.077(5) Uani 1 1 d U
C47 C 0.7135(5) 0.8103(4) 0.2943(3) 0.103(7) Uani 1 1 d U
H47A H 0.7275 0.8130 0.2882 0.124 Uiso 1 1 calc R
C48 C 0.7089(5) 0.8221(4) 0.3088(3) 0.111(8) Uani 1 1 d U
H48B H 0.7201 0.8324 0.3121 0.133 Uiso 1 1 calc R
C49 C 0.6878(4) 0.8191(4) 0.3185(3) 0.100(7) Uani 1 1 d U
H49A H 0.6849 0.8273 0.3279 0.119 Uiso 1 1 calc R
C50 C 0.6712(4) 0.8030(3) 0.3132(3) 0.081(6) Uani 1 1 d U
C51 C 0.6754(3) 0.7908(3) 0.2988(2) 0.073(5) Uani 1 1 d U
C52 C 0.6507(4) 0.8004(3) 0.3245(3) 0.085(6) Uani 1 1 d U
H52A H 0.6504 0.8098 0.3335 0.101 Uiso 1 1 calc R
C53 C 0.6151(4) 0.7880(4) 0.3383(3) 0.090(6) Uani 1 1 d U
H53A H 0.6168 0.8016 0.3442 0.108 Uiso 1 1 calc R
H53B H 0.5986 0.7872 0.3340 0.108 Uiso 1 1 calc R
C54 C 0.6197(4) 0.7698(4) 0.3501(3) 0.113(8) Uani 1 1 d U
H54A H 0.6353 0.7723 0.3554 0.135 Uiso 1 1 calc R
H54B H 0.6212 0.7568 0.3435 0.135 Uiso 1 1 calc R
C55 C 0.6004(5) 0.7654(5) 0.3644(3) 0.118(8) Uani 1 1 d U
H55A H 0.5846 0.7705 0.3608 0.142 Uiso 1 1 calc R
H55B H 0.5992 0.7500 0.3663 0.142 Uiso 1 1 calc R
C56 C 0.6065(5) 0.7751(4) 0.3784(3) 0.117(8) Uani 1 1 d U
H56A H 0.6053 0.7904 0.3768 0.140 Uiso 1 1 calc R
H56B H 0.6234 0.7718 0.3809 0.140 Uiso 1 1 calc R
C57 C 0.5904(5) 0.7686(4) 0.3943(3) 0.115(8) Uani 1 1 d U
H57A H 0.5741 0.7651 0.3906 0.139 Uiso 1 1 calc R
H57B H 0.5972 0.7558 0.3994 0.139 Uiso 1 1 calc R
C58 C 0.5891(4) 0.7856(3) 0.4068(3) 0.088(6) Uani 1 1 d U
H58A H 0.5830 0.7985 0.4015 0.106 Uiso 1 1 calc R
H58B H 0.6054 0.7887 0.4108 0.106 Uiso 1 1 calc R
C59 C 0.5525(4) 0.7896(3) 0.4220(3) 0.084(6) Uani 1 1 d U
H59A H 0.5493 0.7988 0.4132 0.100 Uiso 1 1 calc R
C60 C 0.5332(4) 0.7873(3) 0.4346(3) 0.083(6) Uani 1 1 d U
C61 C 0.5120(4) 0.8003(4) 0.4314(3) 0.097(7) Uani 1 1 d U
H61A H 0.5118 0.8097 0.4224 0.116 Uiso 1 1 calc R
C62 C 0.4921(4) 0.7989(4) 0.4415(3) 0.090(6) Uani 1 1 d U
H62A H 0.4783 0.8069 0.4391 0.108 Uiso 1 1 calc R
C63 C 0.4925(4) 0.7859(4) 0.4552(3) 0.090(6) Uani 1 1 d U
H63A H 0.4788 0.7854 0.4619 0.109 Uiso 1 1 calc R
C64 C 0.5122(4) 0.7733(4) 0.4594(3) 0.089(6) Uani 1 1 d U
C65 C 0.5330(4) 0.7728(3) 0.4481(3) 0.082(6) Uani 1 1 d U
C66 C 0.4964(4) 0.7622(4) 0.4852(3) 0.103(7) Uani 1 1 d U
H66A H 0.4812 0.7668 0.4806 0.154 Uiso 1 1 calc R
H66B H 0.5020 0.7728 0.4931 0.154 Uiso 1 1 calc R
H66C H 0.4943 0.7488 0.4909 0.154 Uiso 1 1 calc R
C67 C 0.6216(4) 0.8084(3) 0.2765(2) 0.081(6) Uani 1 1 d U
H67A H 0.6104 0.8181 0.2712 0.122 Uiso 1 1 calc R
H67B H 0.6308 0.8010 0.2682 0.122 Uiso 1 1 calc R
H67C H 0.6324 0.8164 0.2836 0.122 Uiso 1 1 calc R
C68 C 0.5839(3) 0.7973(3) 0.2892(2) 0.068(5) Uani 1 1 d U
C69 C 0.5718(3) 0.8154(3) 0.2822(2) 0.071(5) Uani 1 1 d U
H69A H 0.5732 0.8145 0.2702 0.085 Uiso 1 1 calc R
H69B H 0.5805 0.8282 0.2857 0.085 Uiso 1 1 calc R
C70 C 0.5468(4) 0.8184(4) 0.2862(3) 0.093(7) Uani 1 1 d U
H70A H 0.5382 0.8300 0.2819 0.112 Uiso 1 1 calc R
C71 C 0.5353(3) 0.8036(3) 0.2966(2) 0.072(5) Uani 1 1 d U
H71A H 0.5192 0.8059 0.2994 0.086 Uiso 1 1 calc R
C72 C 0.5471(3) 0.7856(3) 0.3029(2) 0.070(5) Uani 1 1 d U
C73 C 0.5719(3) 0.7823(3) 0.2994(2) 0.060(4) Uani 1 1 d U
C74 C 0.5336(3) 0.7718(3) 0.3139(2) 0.066(5) Uani 1 1 d U
H74A H 0.5190 0.7772 0.3179 0.080 Uiso 1 1 calc R
C75 C 0.5230(3) 0.7439(3) 0.3318(2) 0.065(5) Uani 1 1 d U
H75A H 0.5216 0.7285 0.3302 0.078 Uiso 1 1 calc R
H75B H 0.5069 0.7501 0.3310 0.078 Uiso 1 1 calc R
C76 C 0.5342(3) 0.7488(3) 0.3495(2) 0.073(5) Uani 1 1 d U
H76A H 0.5335 0.7641 0.3515 0.087 Uiso 1 1 calc R
H76B H 0.5511 0.7445 0.3496 0.087 Uiso 1 1 calc R
C77 C 0.5201(3) 0.7365(3) 0.3639(2) 0.074(5) Uani 1 1 d U
H77A H 0.5031 0.7405 0.3636 0.088 Uiso 1 1 calc R
H77B H 0.5212 0.7212 0.3621 0.088 Uiso 1 1 calc R
C78 C 0.5310(3) 0.7423(3) 0.38131(19) 0.059(4) Uani 1 1 d U
H78A H 0.5483 0.7397 0.3811 0.071 Uiso 1 1 calc R
H78B H 0.5286 0.7575 0.3834 0.071 Uiso 1 1 calc R
C79 C 0.5198(3) 0.7296(3) 0.3956(2) 0.065(5) Uani 1 1 d U
H79A H 0.5023 0.7302 0.3948 0.078 Uiso 1 1 calc R
H79B H 0.5247 0.7147 0.3947 0.078 Uiso 1 1 calc R
C80 C 0.5275(3) 0.7381(3) 0.4123(2) 0.071(5) Uani 1 1 d U
H80A H 0.5451 0.7390 0.4127 0.085 Uiso 1 1 calc R
H80B H 0.5211 0.7525 0.4137 0.085 Uiso 1 1 calc R
C81 C 0.4989(3) 0.7305(3) 0.4337(2) 0.063(5) Uani 1 1 d U
H81A H 0.4928 0.7439 0.4307 0.076 Uiso 1 1 calc R
C82 C 0.4852(3) 0.7186(3) 0.4464(2) 0.065(5) Uani 1 1 d U
C83 C 0.4675(3) 0.7305(3) 0.4548(2) 0.073(5) Uani 1 1 d U
H83A H 0.4655 0.7450 0.4527 0.088 Uiso 1 1 calc R
C84 C 0.4529(3) 0.7198(3) 0.4667(2) 0.070(5) Uani 1 1 d U
H84A H 0.4416 0.7277 0.4727 0.084 Uiso 1 1 calc R
C85 C 0.4546(3) 0.6988(3) 0.4695(2) 0.067(5) Uani 1 1 d U
H85A H 0.4443 0.6925 0.4773 0.080 Uiso 1 1 calc R
C86 C 0.4716(3) 0.6858(3) 0.4609(2) 0.068(5) Uani 1 1 d U
C87 C 0.4880(3) 0.6966(3) 0.4496(2) 0.067(5) Uani 1 1 d U
C88 C 0.4631(4) 0.6550(3) 0.4758(2) 0.089(6) Uani 1 1 d U
H88A H 0.4595 0.6659 0.4839 0.133 Uiso 1 1 calc R
H88B H 0.4736 0.6445 0.4807 0.133 Uiso 1 1 calc R
H88C H 0.4483 0.6483 0.4723 0.133 Uiso 1 1 calc R
C89 C 0.5570(3) 0.7586(3) 0.2655(2) 0.073(5) Uani 1 1 d U
H89A H 0.5481 0.7560 0.2554 0.109 Uiso 1 1 calc R
H89B H 0.5738 0.7555 0.2637 0.109 Uiso 1 1 calc R
H89C H 0.5552 0.7733 0.2687 0.109 Uiso 1 1 calc R
C90 C 0.5224(3) 0.7440(3) 0.2807(2) 0.058(4) Uani 1 1 d U
C91 C 0.5067(3) 0.7574(3) 0.2724(2) 0.068(5) Uani 1 1 d U
H91A H 0.5125 0.7674 0.2648 0.081 Uiso 1 1 calc R
C92 C 0.4810(4) 0.7556(3) 0.2759(2) 0.080(6) Uani 1 1 d U
H92A H 0.4698 0.7643 0.2704 0.096 Uiso 1 1 calc R
C93 C 0.4735(3) 0.7410(3) 0.2873(2) 0.076(5) Uani 1 1 d U
H93A H 0.4572 0.7407 0.2902 0.092 Uiso 1 1 calc R
C94 C 0.4894(3) 0.7258(3) 0.2950(2) 0.071(5) Uani 1 1 d U
C95 C 0.5149(3) 0.7279(3) 0.2917(2) 0.060(4) Uani 1 1 d U
C96 C 0.4796(3) 0.7119(3) 0.3076(2) 0.064(5) Uani 1 1 d U
H96A H 0.4641 0.7153 0.3113 0.077 Uiso 1 1 calc R
C97 C 0.4755(3) 0.6850(3) 0.32800(19) 0.055(4) Uani 1 1 d U
H97A H 0.4769 0.6695 0.3271 0.066 Uiso 1 1 calc R
H97B H 0.4585 0.6887 0.3268 0.066 Uiso 1 1 calc R
C98 C 0.4845(3) 0.6921(3) 0.3455(2) 0.061(5) Uani 1 1 d U
H98A H 0.5020 0.6902 0.3461 0.073 Uiso 1 1 calc R
H98B H 0.4811 0.7073 0.3470 0.073 Uiso 1 1 calc R
C99 C 0.4726(3) 0.6795(3) 0.3596(2) 0.063(5) Uani 1 1 d U
H99A H 0.4783 0.6648 0.3593 0.076 Uiso 1 1 calc R
H99B H 0.4552 0.6793 0.3579 0.076 Uiso 1 1 calc R
C100 C 0.4779(3) 0.6889(3) 0.3771(2) 0.070(5) Uani 1 1 d U
H10C H 0.4705 0.7030 0.3780 0.084 Uiso 1 1 calc R
H10D H 0.4953 0.6906 0.3784 0.084 Uiso 1 1 calc R
C101 C 0.4679(3) 0.6742(3) 0.3911(2) 0.072(5) Uani 1 1 d U
H10E H 0.4508 0.6717 0.3891 0.086 Uiso 1 1 calc R
H10F H 0.4762 0.6605 0.3906 0.086 Uiso 1 1 calc R
C102 C 0.4712(3) 0.6838(3) 0.4082(2) 0.065(5) Uani 1 1 d U
H10G H 0.4879 0.6881 0.4097 0.078 Uiso 1 1 calc R
H10H H 0.4611 0.6964 0.4093 0.078 Uiso 1 1 calc R
C103 C 0.4418(3) 0.6681(3) 0.4260(2) 0.075(5) Uani 1 1 d U
H10I H 0.4321 0.6785 0.4211 0.090 Uiso 1 1 calc R
C104 C 0.4301(3) 0.6544(3) 0.4377(2) 0.067(5) Uani 1 1 d U
C105 C 0.4068(4) 0.6604(4) 0.4427(3) 0.084(6) Uani 1 1 d U
H10J H 0.4001 0.6729 0.4384 0.101 Uiso 1 1 calc R
C106 C 0.3937(4) 0.6485(3) 0.4536(3) 0.084(6) Uani 1 1 d U
H10K H 0.3792 0.6538 0.4578 0.101 Uiso 1 1 calc R
C107 C 0.4019(4) 0.6282(4) 0.4583(3) 0.085(6) Uani 1 1 d U
H10L H 0.3923 0.6193 0.4649 0.102 Uiso 1 1 calc R
C108 C 0.4244(3) 0.6216(3) 0.4531(2) 0.076(5) Uani 1 1 d U
C109 C 0.4396(3) 0.6352(3) 0.4424(2) 0.062(5) Uani 1 1 d U
C110 C 0.4210(4) 0.5868(3) 0.4668(3) 0.091(6) Uani 1 1 d U
H11D H 0.4120 0.5941 0.4754 0.136 Uiso 1 1 calc R
H11E H 0.4314 0.5763 0.4718 0.136 Uiso 1 1 calc R
H11F H 0.4099 0.5800 0.4593 0.136 Uiso 1 1 calc R
C111 C 0.4394(4) 0.7017(3) 0.2623(2) 0.079(6) Uani 1 1 d U
H11G H 0.4513 0.7025 0.2536 0.118 Uiso 1 1 calc R
H11H H 0.4369 0.7157 0.2670 0.118 Uiso 1 1 calc R
H11I H 0.4244 0.6965 0.2578 0.118 Uiso 1 1 calc R
C112 C 0.4329(3) 0.6854(3) 0.2896(2) 0.067(5) Uani 1 1 d U
C113 C 0.4163(3) 0.7011(3) 0.2943(2) 0.076(5) Uani 1 1 d U
H11J H 0.4143 0.7134 0.2879 0.091 Uiso 1 1 calc R
C114 C 0.4028(4) 0.6979(3) 0.3089(2) 0.078(6) Uani 1 1 d U
H11K H 0.3916 0.7081 0.3124 0.093 Uiso 1 1 calc R
C115 C 0.4063(3) 0.6789(3) 0.3183(2) 0.071(5) Uani 1 1 d U
H11L H 0.3970 0.6766 0.3278 0.086 Uiso 1 1 calc R
C116 C 0.4233(3) 0.6634(3) 0.3137(2) 0.054(4) Uani 1 1 d U
C117 C 0.4373(3) 0.6666(3) 0.2991(2) 0.058(4) Uani 1 1 d U
C118 C 0.4258(3) 0.6456(3) 0.3258(2) 0.063(5) Uani 1 1 d U
H11M H 0.4149 0.6456 0.3347 0.076 Uiso 1 1 calc R
C119 C 0.4416(3) 0.6151(3) 0.3402(2) 0.072(5) Uani 1 1 d U
H11N H 0.4404 0.6004 0.3362 0.086 Uiso 1 1 calc R
H11O H 0.4277 0.6179 0.3473 0.086 Uiso 1 1 calc R
C120 C 0.4649(4) 0.6175(4) 0.3505(3) 0.089(6) Uani 1 1 d U
H12C H 0.4787 0.6157 0.3431 0.107 Uiso 1 1 calc R
H12D H 0.4655 0.6320 0.3549 0.107 Uiso 1 1 calc R
C121 C 0.4672(4) 0.6019(4) 0.3649(3) 0.092(6) Uani 1 1 d U
H12E H 0.4634 0.5876 0.3608 0.110 Uiso 1 1 calc R
H12F H 0.4839 0.6017 0.3686 0.110 Uiso 1 1 calc R
C122 C 0.4512(4) 0.6066(3) 0.3796(2) 0.083(6) Uani 1 1 d U
H12G H 0.4343 0.6056 0.3763 0.100 Uiso 1 1 calc R
H12H H 0.4541 0.6212 0.3834 0.100 Uiso 1 1 calc R
C123 C 0.4561(4) 0.5902(4) 0.3950(3) 0.092(7) Uani 1 1 d U
H12I H 0.4554 0.5756 0.3908 0.111 Uiso 1 1 calc R
H12J H 0.4724 0.5926 0.3992 0.111 Uiso 1 1 calc R
C124 C 0.4385(3) 0.5925(3) 0.4089(2) 0.070(5) Uani 1 1 d U
H12K H 0.4382 0.6073 0.4127 0.084 Uiso 1 1 calc R
H12L H 0.4224 0.5887 0.4051 0.084 Uiso 1 1 calc R
C125 C 0.4345(4) 0.5611(3) 0.4250(3) 0.080(6) Uani 1 1 d U
H12M H 0.4223 0.5584 0.4173 0.096 Uiso 1 1 calc R
C126 C 0.4374(3) 0.5443(3) 0.4374(2) 0.071(5) Uani 1 1 d U
C127 C 0.4213(4) 0.5273(4) 0.4356(3) 0.100(7) Uani 1 1 d U
H12N H 0.4102 0.5277 0.4268 0.119 Uiso 1 1 calc R
C128 C 0.4209(4) 0.5098(4) 0.4460(3) 0.106(7) Uani 1 1 d U
H12O H 0.4092 0.4992 0.4448 0.127 Uiso 1 1 calc R
C129 C 0.4389(4) 0.5084(4) 0.4587(3) 0.088(6) Uani 1 1 d U
H12P H 0.4306 0.5063 0.4693 0.106 Uiso 1 1 calc R
H12Q H 0.4485 0.4957 0.4567 0.106 Uiso 1 1 calc R
C130 C 0.4546(3) 0.5255(3) 0.4606(2) 0.062(5) Uani 1 1 d U
C131 C 0.4536(4) 0.5441(3) 0.4506(3) 0.080(6) Uani 1 1 d U
C132 C 0.4706(3) 0.5104(3) 0.4866(2) 0.073(5) Uani 1 1 d U
H13C H 0.4623 0.4977 0.4830 0.109 Uiso 1 1 calc R
H13D H 0.4618 0.5168 0.4956 0.109 Uiso 1 1 calc R
H13E H 0.4866 0.5066 0.4902 0.109 Uiso 1 1 calc R
C133 C 0.8212(5) 0.6240(5) 0.2284(3) 0.135(10) Uani 1 1 d U
H13F H 0.8114 0.6263 0.2186 0.203 Uiso 1 1 calc R
H13G H 0.8347 0.6150 0.2255 0.203 Uiso 1 1 calc R
H13H H 0.8270 0.6375 0.2324 0.203 Uiso 1 1 calc R
C134 C 0.8055(4) 0.6127(3) 0.2424(3) 0.087(6) Uani 1 1 d U
C135 C 0.7149(3) 0.5567(3) 0.2600(2) 0.080(6) Uani 1 1 d U
H13I H 0.7134 0.5449 0.2676 0.121 Uiso 1 1 calc R
H13J H 0.7154 0.5514 0.2487 0.121 Uiso 1 1 calc R
H13K H 0.7013 0.5661 0.2612 0.121 Uiso 1 1 calc R
C136 C 0.7390(4) 0.5694(3) 0.2638(3) 0.082(6) Uani 1 1 d U
C137 C 0.7281(4) 0.6294(4) 0.2614(3) 0.096(7) Uani 1 1 d U
H13M H 0.7331 0.6153 0.2579 0.144 Uiso 1 1 calc R
H13N H 0.7285 0.6389 0.2520 0.144 Uiso 1 1 calc R
H13O H 0.7119 0.6287 0.2657 0.144 Uiso 1 1 calc R
C138 C 0.7452(3) 0.6377(3) 0.2749(2) 0.065(5) Uani 1 1 d U
C139 C 0.7086(3) 0.6214(3) 0.3257(2) 0.075(5) Uani 1 1 d U
H13P H 0.7047 0.6358 0.3289 0.112 Uiso 1 1 calc R
H13Q H 0.7083 0.6122 0.3353 0.112 Uiso 1 1 calc R
H13R H 0.6970 0.6164 0.3176 0.112 Uiso 1 1 calc R
C140 C 0.7338(3) 0.6210(3) 0.3180(2) 0.068(5) Uani 1 1 d U
C141 C 0.7006(4) 0.6733(3) 0.3574(2) 0.088(6) Uani 1 1 d U
H14C H 0.6849 0.6778 0.3612 0.132 Uiso 1 1 calc R
H14D H 0.7128 0.6780 0.3651 0.132 Uiso 1 1 calc R
H14E H 0.7011 0.6580 0.3565 0.132 Uiso 1 1 calc R
C142 C 0.7056(3) 0.6833(3) 0.3402(2) 0.065(5) Uani 1 1 d U
C143 C 0.6705(4) 0.6485(4) 0.2902(3) 0.099(7) Uani 1 1 d U
H14F H 0.6825 0.6374 0.2909 0.148 Uiso 1 1 calc R
H14G H 0.6661 0.6505 0.2787 0.148 Uiso 1 1 calc R
H14H H 0.6564 0.6445 0.2964 0.148 Uiso 1 1 calc R
C144 C 0.6806(3) 0.6687(3) 0.2970(2) 0.065(5) Uani 1 1 d U
C145 C 0.7051(3) 0.7017(3) 0.2634(2) 0.065(5) Uani 1 1 d U
H14I H 0.7194 0.7012 0.2703 0.097 Uiso 1 1 calc R
H14J H 0.7095 0.7002 0.2519 0.097 Uiso 1 1 calc R
H14K H 0.6943 0.6903 0.2665 0.097 Uiso 1 1 calc R
C146 C 0.6930(3) 0.7221(3) 0.2659(2) 0.057(4) Uani 1 1 d U
C147 C 0.6391(3) 0.7929(3) 0.2259(2) 0.076(5) Uani 1 1 d U
H14L H 0.6265 0.7851 0.2203 0.113 Uiso 1 1 calc R
H14M H 0.6523 0.7953 0.2184 0.113 Uiso 1 1 calc R
H14N H 0.6329 0.8064 0.2297 0.113 Uiso 1 1 calc R
C148 C 0.6480(3) 0.7800(3) 0.2409(2) 0.075(5) Uani 1 1 d U
C149 C 0.6276(3) 0.7122(3) 0.2629(2) 0.079(6) Uani 1 1 d U
H14O H 0.6152 0.7018 0.2607 0.118 Uiso 1 1 calc R
H14P H 0.6411 0.7053 0.2682 0.118 Uiso 1 1 calc R
H14Q H 0.6329 0.7185 0.2525 0.118 Uiso 1 1 calc R
C150 C 0.6173(3) 0.7301(3) 0.2745(2) 0.065(5) Uani 1 1 d U
C151 C 0.6298(4) 0.6991(3) 0.3269(2) 0.079(6) Uani 1 1 d U
H15B H 0.6132 0.6952 0.3285 0.119 Uiso 1 1 calc R
H15C H 0.6378 0.7001 0.3376 0.119 Uiso 1 1 calc R
H15D H 0.6378 0.6885 0.3202 0.119 Uiso 1 1 calc R
C152 C 0.6310(3) 0.7198(3) 0.3186(2) 0.054(4) Uani 1 1 d U
C153 C 0.5998(4) 0.6611(4) 0.2894(3) 0.109(8) Uani 1 1 d U
H15E H 0.6138 0.6701 0.2899 0.164 Uiso 1 1 calc R
H15F H 0.5974 0.6564 0.2780 0.164 Uiso 1 1 calc R
H15G H 0.6022 0.6488 0.2964 0.164 Uiso 1 1 calc R
C154 C 0.5773(3) 0.6736(3) 0.2953(2) 0.073(5) Uani 1 1 d U
C155 C 0.5700(4) 0.6907(4) 0.3548(2) 0.090(6) Uani 1 1 d U
H15H H 0.5632 0.6774 0.3587 0.135 Uiso 1 1 calc R
H15I H 0.5662 0.7018 0.3627 0.135 Uiso 1 1 calc R
H15J H 0.5872 0.6893 0.3538 0.135 Uiso 1 1 calc R
C156 C 0.5590(3) 0.6963(3) 0.3375(2) 0.069(5) Uani 1 1 d U
C157 C 0.74643(19) 0.63929(19) 0.42698(14) 0.022(3) Uani 1 1 d U
H15K H 0.7599 0.6450 0.4332 0.033 Uiso 1 1 calc R
H15L H 0.7521 0.6341 0.4164 0.033 Uiso 1 1 calc R
H15M H 0.7392 0.6277 0.4331 0.033 Uiso 1 1 calc R
C158 C 0.7313(3) 0.6535(3) 0.4247(2) 0.069(5) Uani 1 1 d U
C159 C 0.6627(3) 0.7047(3) 0.3870(2) 0.077(5) Uani 1 1 d U
H15N H 0.6494 0.7140 0.3840 0.116 Uiso 1 1 calc R
H15O H 0.6574 0.6901 0.3866 0.116 Uiso 1 1 calc R
H15P H 0.6758 0.7068 0.3793 0.116 Uiso 1 1 calc R
C160 C 0.6713(3) 0.7103(3) 0.4052(3) 0.081(6) Uani 1 1 d U
C161 C 0.6396(4) 0.6665(4) 0.4498(3) 0.106(7) Uani 1 1 d U
H16A H 0.6237 0.6729 0.4496 0.159 Uiso 1 1 calc R
H16B H 0.6427 0.6609 0.4608 0.159 Uiso 1 1 calc R
H16C H 0.6403 0.6551 0.4418 0.159 Uiso 1 1 calc R
C162 C 0.6588(3) 0.6835(3) 0.4455(2) 0.072(5) Uani 1 1 d U
C163 C 0.6030(3) 0.6979(3) 0.4147(2) 0.073(5) Uani 1 1 d U
H16D H 0.6200 0.6983 0.4123 0.109 Uiso 1 1 calc R
H16E H 0.5940 0.6978 0.4044 0.109 Uiso 1 1 calc R
H16F H 0.5994 0.6851 0.4209 0.109 Uiso 1 1 calc R
C164 C 0.5960(3) 0.7174(3) 0.4249(2) 0.065(5) Uani 1 1 d U
C165 C 0.6028(4) 0.7031(3) 0.4778(3) 0.090(6) Uani 1 1 d U
H16G H 0.5858 0.7023 0.4804 0.135 Uiso 1 1 calc R
H16H H 0.6121 0.7022 0.4879 0.135 Uiso 1 1 calc R
H16I H 0.6071 0.6914 0.4705 0.135 Uiso 1 1 calc R
C166 C 0.6084(3) 0.7256(3) 0.4686(2) 0.073(5) Uani 1 1 d U
C167 C 0.5919(6) 0.7690(5) 0.5166(4) 0.150 Uiso 1 1 d .
H16J H 0.5828 0.7659 0.5265 0.225 Uiso 1 1 calc R
H16K H 0.5928 0.7843 0.5151 0.225 Uiso 1 1 calc R
H16L H 0.6080 0.7633 0.5176 0.225 Uiso 1 1 calc R
C168 C 0.5800(4) 0.7595(4) 0.5023(3) 0.099(7) Uani 1 1 d U
C169 C 0.5284(4) 0.6777(4) 0.4796(3) 0.095(7) Uani 1 1 d U
H16M H 0.5245 0.6744 0.4910 0.143 Uiso 1 1 calc R
H16N H 0.5418 0.6690 0.4760 0.143 Uiso 1 1 calc R
H16O H 0.5146 0.6749 0.4726 0.143 Uiso 1 1 calc R
C170 C 0.5352(3) 0.7007(3) 0.4783(2) 0.081(6) Uani 1 1 d U
C171 C 0.5779(4) 0.6351(4) 0.4507(3) 0.109(8) Uani 1 1 d U
H17B H 0.5692 0.6218 0.4497 0.164 Uiso 1 1 calc R
H17C H 0.5821 0.6374 0.4622 0.164 Uiso 1 1 calc R
H17D H 0.5924 0.6343 0.4441 0.164 Uiso 1 1 calc R
C172 C 0.5620(3) 0.6537(3) 0.4445(2) 0.074(5) Uani 1 1 d U
C173 C 0.5387(4) 0.6551(3) 0.3859(2) 0.084(6) Uani 1 1 d U
H17E H 0.5524 0.6627 0.3815 0.127 Uiso 1 1 calc R
H17F H 0.5251 0.6570 0.3786 0.127 Uiso 1 1 calc R
H17G H 0.5426 0.6401 0.3866 0.127 Uiso 1 1 calc R
C174 C 0.5326(3) 0.6636(3) 0.4030(2) 0.075(5) Uani 1 1 d U
C175 C 0.5305(4) 0.6057(3) 0.4804(2) 0.084(6) Uani 1 1 d U
H17H H 0.5405 0.6183 0.4811 0.127 Uiso 1 1 calc R
H17I H 0.5399 0.5939 0.4762 0.127 Uiso 1 1 calc R
H17J H 0.5246 0.6022 0.4913 0.127 Uiso 1 1 calc R
C176 C 0.5086(3) 0.6101(3) 0.4685(2) 0.062(5) Uani 1 1 d U
C177 C 0.5616(3) 0.5386(3) 0.4823(2) 0.078(5) Uani 1 1 d U
H17K H 0.5625 0.5233 0.4834 0.117 Uiso 1 1 calc R
H17L H 0.5678 0.5452 0.4923 0.117 Uiso 1 1 calc R
H17M H 0.5711 0.5431 0.4729 0.117 Uiso 1 1 calc R
C178 C 0.5350(3) 0.5453(3) 0.4797(2) 0.062(5) Uani 1 1 d U
C179 C 0.4486(5) 0.5888(4) 0.5185(3) 0.122(9) Uani 1 1 d U
H17O H 0.4578 0.5994 0.5245 0.183 Uiso 1 1 calc R
H17P H 0.4436 0.5778 0.5262 0.183 Uiso 1 1 calc R
H17Q H 0.4346 0.5953 0.5136 0.183 Uiso 1 1 calc R
C180 C 0.4645(4) 0.5788(3) 0.5047(2) 0.076(5) Uani 1 1 d U
O73 O 0.3719(8) 0.5964(7) 0.4055(6) 0.165(16) Uani 0.50 1 d PDU
C181 C 0.3884(14) 0.6382(10) 0.3985(9) 0.21(3) Uani 0.50 1 d PDU
H18B H 0.3818 0.6362 0.3875 0.312 Uiso 0.50 1 calc PR
H18C H 0.4057 0.6388 0.3979 0.312 Uiso 0.50 1 calc PR
H18D H 0.3823 0.6514 0.4031 0.312 Uiso 0.50 1 calc PR
C182 C 0.3806(9) 0.6193(7) 0.4098(7) 0.120(17) Uani 0.50 1 d PDU
H18W H 0.3679 0.6252 0.4168 0.144 Uiso 0.50 1 calc PR
H18X H 0.3944 0.6171 0.4172 0.144 Uiso 0.50 1 calc PR
C183 C 0.3630(13) 0.5732(8) 0.4085(9) 0.19(3) Uani 0.50 1 d PDU
H18Y H 0.3519 0.5735 0.4179 0.224 Uiso 0.50 1 calc PR
H18Z H 0.3770 0.5648 0.4119 0.224 Uiso 0.50 1 calc PR
C184 C 0.3503(14) 0.5605(13) 0.3943(9) 0.22(4) Uani 0.50 1 d PDU
H18E H 0.3603 0.5571 0.3872 0.331 Uiso 0.50 1 calc PR
H18F H 0.3383 0.5693 0.3889 0.331 Uiso 0.50 1 d PR
H18G H 0.3428 0.5477 0.3984 0.331 Uiso 0.50 1 d PR
O74 O 0.4371(3) 0.7792(3) 0.4719(2) 0.144(7) Uani 1 1 d DU
H74 H 0.4411 0.7669 0.4740 0.217 Uiso 1 1 calc R
O75 O 0.4059(2) 0.7471(2) 0.27169(18) 0.096(4) Uani 1 1 d DU
H75 H 0.3976 0.7456 0.2633 0.144 Uiso 1 1 calc R
O76 O 0.4573(3) 0.4557(3) 0.47600(19) 0.111(5) Uani 1 1 d U
H76 H 0.4608 0.4567 0.4859 0.166 Uiso 1 1 calc R
O77 O 0.6187(11) 0.8506(10) 0.2464(8) 0.105(19) Uani 0.25 1 d PU
O78 O 0.8528(13) 0.7608(12) 0.3100(9) 0.13(2) Uani 0.25 1 d PU
O79 O 0.4983(9) 0.6411(8) 0.5152(6) 0.186(18) Uani 0.50 1 d PDU
H79 H 0.5066 0.6515 0.5127 0.279 Uiso 0.50 1 calc PR
O80 O 0.4786(14) 0.8411(13) 0.2860(10) 0.14(3) Uani 0.25 1 d PU
O81 O 0.6400(8) 0.7259(7) 0.5150(5) 0.161(15) Uani 0.50 1 d PU
O82 O 0.7095(16) 0.8234(13) 0.3696(10) 0.15(3) Uani 0.25 1 d PU
H82 H 0.7184 0.8289 0.3767 0.222 Uiso 0.25 1 calc PR
O83 O 0.7742(8) 0.6667(7) 0.2306(5) 0.164(15) Uani 0.50 1 d PU
O84 O 0.4118(14) 0.7316(12) 0.4235(9) 0.14(3) Uani 0.25 1 d PU
O85 O 0.7750(14) 0.7884(13) 0.4080(10) 0.14(3) Uani 0.25 1 d PU
O86 O 0.6134(12) 0.8517(11) 0.3148(7) 0.12(2) Uani 0.25 1 d PDU
H86 H 0.6197 0.8635 0.3161 0.183 Uiso 0.25 1 calc PR
O87 O 0.7426(15) 0.8201(12) 0.4245(11) 0.17(3) Uani 0.25 1 d PDU
H87 H 0.7474 0.8216 0.4149 0.257 Uiso 0.25 1 calc PR
O88 O 0.6195(13) 0.8397(11) 0.3955(8) 0.12(2) Uani 0.25 1 d PU
O89 O 0.4114(6) 0.6655(6) 0.5013(4) 0.137(12) Uani 0.50 1 d PDU
H89 H 0.4125 0.6786 0.5022 0.206 Uiso 0.50 1 calc PR
O90 O 0.4608(16) 0.7751(14) 0.3975(11) 0.17(3) Uani 0.25 1 d PU
O91 O 0.4664(16) 0.8046(14) 0.3124(11) 0.16(3) Uani 0.25 1 d PU
O93 O 0.7653(11) 0.7914(15) 0.3432(11) 0.19(4) Uani 0.25 1 d PDU
H93 H 0.7592 0.7997 0.3364 0.284 Uiso 0.25 1 calc PR
O94 O 0.4007(7) 0.5541(6) 0.4917(5) 0.147(13) Uani 0.50 1 d PU
O95 O 0.8274(18) 0.7430(16) 0.3813(12) 0.19(4) Uani 0.25 1 d PU
O96 O 0.4383(19) 0.7531(17) 0.4088(13) 0.20(4) Uani 0.25 1 d PU
O97 O 0.441(2) 0.759(2) 0.3385(16) 0.25(5) Uani 0.25 1 d PU
O98 O 0.5288(5) 0.6917(4) 0.5216(3) 0.209(10) Uani 1 1 d U
O99 O 0.3759(5) 0.5916(5) 0.4969(4) 0.100(9) Uani 0.50 1 d PU
O100 O 0.8057(17) 0.7623(15) 0.3961(11) 0.17(3) Uani 0.25 1 d PU
O101 O 0.5645(18) 0.8496(16) 0.4107(12) 0.18(4) Uani 0.25 1 d PU
O102 O 0.5435(13) 0.8210(11) 0.3518(9) 0.13(2) Uani 0.25 1 d PDU
H102 H 0.5368 0.8231 0.3428 0.199 Uiso 0.25 1 calc PR
C185 C 0.4252(7) 0.6546(6) 0.5157(4) 0.085(12) Uani 0.50 1 d PDU
H18H H 0.4404 0.6619 0.5174 0.128 Uiso 0.50 1 calc PR
H18I H 0.4283 0.6399 0.5129 0.128 Uiso 0.50 1 calc PR
H18J H 0.4157 0.6553 0.5257 0.128 Uiso 0.50 1 calc PR
C186 C 0.4111(6) 0.7710(3) 0.2743(4) 0.156(12) Uani 1 1 d DU
H18K H 0.3962 0.7790 0.2737 0.235 Uiso 1 1 calc R
H18L H 0.4221 0.7760 0.2658 0.235 Uiso 1 1 calc R
H18M H 0.4184 0.7731 0.2851 0.235 Uiso 1 1 calc R
C187 C 0.4605(8) 0.4345(7) 0.4708(5) 0.093(13) Uani 0.50 1 d PU
H18N H 0.4650 0.4343 0.4592 0.139 Uiso 0.50 1 calc PR
H18O H 0.4456 0.4267 0.4722 0.139 Uiso 0.50 1 calc PR
H18P H 0.4730 0.4279 0.4773 0.139 Uiso 0.50 1 calc PR
C188 C 0.4116(4) 0.7793(5) 0.4641(4) 0.166(13) Uani 1 1 d DU
H18Q H 0.4016 0.7895 0.4699 0.250 Uiso 1 1 calc R
H18R H 0.4046 0.7653 0.4651 0.250 Uiso 1 1 calc R
H18S H 0.4127 0.7833 0.4526 0.250 Uiso 1 1 calc R
C192 C 0.7288(16) 0.8405(13) 0.4301(11) 0.10(3) Uani 0.25 1 d PDU
H19H H 0.7280 0.8410 0.4420 0.148 Uiso 0.25 1 calc PR
H19I H 0.7126 0.8402 0.4256 0.148 Uiso 0.25 1 calc PR
H19J H 0.7371 0.8530 0.4260 0.148 Uiso 0.25 1 calc PR
C193 C 0.5139(13) 0.6251(11) 0.5254(9) 0.21(3) Uani 0.50 1 d PDU
H19K H 0.5121 0.6281 0.5371 0.312 Uiso 0.50 1 calc PR
H19L H 0.5306 0.6266 0.5223 0.312 Uiso 0.50 1 calc PR
H19M H 0.5086 0.6107 0.5231 0.312 Uiso 0.50 1 calc PR
C194 C 0.5992(10) 0.8454(13) 0.3307(8) 0.08(2) Uani 0.25 1 d PDU
H19N H 0.5994 0.8585 0.3373 0.127 Uiso 0.25 1 calc PR
H19P H 0.6102 0.8357 0.3364 0.127 Uiso 0.25 1 calc PR
C195 C 0.5249(18) 0.8119(18) 0.3645(12) 0.14(4) Uani 0.25 1 d PDU
H19Q H 0.5228 0.7968 0.3626 0.213 Uiso 0.25 1 calc PR
H19R H 0.5096 0.8191 0.3630 0.213 Uiso 0.25 1 calc PR
H19S H 0.5306 0.8142 0.3756 0.213 Uiso 0.25 1 calc PR
C197 C 0.6867(14) 0.8304(12) 0.3719(9) 0.18(3) Uani 0.50 1 d PU
H19W H 0.6809 0.8258 0.3826 0.277 Uiso 0.50 1 calc PR
H19O H 0.6764 0.8246 0.3633 0.277 Uiso 0.50 1 calc PR
H19X H 0.6863 0.8457 0.3713 0.277 Uiso 0.50 1 calc PR
C198 C 0.7911(9) 0.7852(10) 0.3373(8) 0.14(4) Uani 0.25 1 d PDU
H19Y H 0.7960 0.7946 0.3284 0.215 Uiso 0.25 1 calc PR
H19Z H 0.7910 0.7707 0.3333 0.215 Uiso 0.25 1 calc PR
H999 H 0.8022 0.7864 0.3464 0.215 Uiso 0.25 1 calc PR
C199 C 0.5738(9) 0.8358(10) 0.3344(8) 0.07(2) Uani 0.25 1 d PRDU
H998 H 0.5634 0.8382 0.3250 0.109 Uiso 0.25 1 calc PR
H997 H 0.5671 0.8426 0.3441 0.109 Uiso 0.25 1 calc PR
H996 H 0.5754 0.8207 0.3364 0.109 Uiso 0.25 1 calc PR

loop_
_atom_site_aniso_label
_atom_site_aniso_U_11
_atom_site_aniso_U_22
_atom_site_aniso_U_33
_atom_site_aniso_U_23
_atom_site_aniso_U_13
_atom_site_aniso_U_12
Gd1 0.0421(5) 0.0882(7) 0.0570(6) 0.0134(5) 0.0100(4) 0.0014(4)
Gd2 0.0430(5) 0.0891(7) 0.0540(5) 0.0125(5) 0.0058(4) -0.0066(4)
Gd3 0.0470(5) 0.0906(7) 0.0604(6) -0.0140(5) 0.0055(4) 0.0029(5)
Gd4 0.0443(5) 0.0893(7) 0.0575(6) -0.0093(5) 0.0054(4) 0.0023(4)
Cd5 0.0446(7) 0.0856(10) 0.0588(8) -0.0005(7) 0.0077(6) -0.0019(6)
Cd6 0.0430(7) 0.0893(11) 0.0650(9) -0.0127(7) 0.0010(6) -0.0003(7)
Cd7 0.0434(7) 0.0892(11) 0.0641(8) 0.0143(7) 0.0041(6) -0.0072(6)
Cd8 0.0520(8) 0.1001(12) 0.0608(9) -0.0097(8) 0.0145(6) 0.0077(7)
Cd9 0.0475(7) 0.0930(11) 0.0536(8) 0.0097(7) 0.0081(6) -0.0054(7)
Cd10 0.0434(7) 0.0872(10) 0.0547(8) -0.0144(7) 0.0031(6) -0.0008(6)
Cd11 0.0577(8) 0.0949(11) 0.0582(8) -0.0176(8) 0.0020(6) -0.0004(7)
Cd12 0.0474(7) 0.0841(10) 0.0510(8) 0.0057(7) 0.0076(6) -0.0060(6)
Cd13 0.0389(6) 0.0908(10) 0.0546(8) 0.0163(7) 0.0024(5) -0.0006(6)
Cd14 0.0455(7) 0.0926(11) 0.0636(9) 0.0092(8) 0.0131(6) 0.0032(7)
Cd15 0.0469(7) 0.0921(11) 0.0538(8) 0.0178(7) 0.0014(6) -0.0011(7)
Cd16 0.0634(9) 0.1372(15) 0.0620(9) -0.0087(9) 0.0220(7) 0.0074(9)
N1 0.057(7) 0.079(8) 0.063(7) -0.001(6) -0.004(6) -0.004(6)
N2 0.057(7) 0.070(8) 0.060(7) -0.008(6) -0.006(6) -0.003(6)
N3 0.059(7) 0.079(8) 0.062(7) 0.008(6) 0.009(6) 0.005(6)
N4 0.060(7) 0.071(8) 0.064(7) 0.000(6) -0.001(6) 0.000(6)
N5 0.069(7) 0.081(8) 0.068(7) -0.016(7) 0.010(6) -0.010(7)
N6 0.075(8) 0.089(8) 0.087(8) 0.001(7) 0.015(7) -0.007(7)
N7 0.051(6) 0.092(8) 0.056(7) 0.000(6) 0.015(6) -0.006(6)
N8 0.071(7) 0.085(8) 0.063(7) 0.009(6) 0.009(6) 0.009(6)
N9 0.049(6) 0.076(7) 0.052(7) 0.009(6) -0.010(5) -0.011(6)
N10 0.046(6) 0.080(8) 0.043(6) 0.017(6) 0.002(5) 0.004(6)
N11 0.066(7) 0.072(7) 0.048(7) 0.009(6) 0.001(6) -0.002(6)
N12 0.062(7) 0.085(8) 0.061(7) 0.012(6) -0.011(6) 0.005(6)
O1 0.052(6) 0.079(7) 0.066(6) -0.011(6) 0.014(5) -0.005(5)
O2 0.053(6) 0.077(7) 0.051(6) -0.007(5) 0.005(5) 0.000(5)
O3 0.061(6) 0.067(6) 0.062(6) -0.014(5) 0.007(5) 0.005(5)
O4 0.068(6) 0.090(7) 0.065(6) -0.019(6) 0.011(5) 0.003(6)
O5 0.049(6) 0.097(8) 0.063(6) 0.001(6) 0.013(5) -0.006(5)
O6 0.055(6) 0.075(7) 0.065(6) 0.001(5) -0.001(5) -0.009(5)
O7 0.057(6) 0.083(7) 0.062(6) -0.021(6) 0.002(5) -0.001(5)
O8 0.081(7) 0.103(8) 0.105(8) -0.030(7) 0.026(6) 0.014(6)
O9 0.056(6) 0.091(7) 0.069(7) 0.007(6) 0.011(5) -0.015(5)
O10 0.050(6) 0.082(7) 0.062(6) -0.001(5) 0.003(5) -0.003(5)
O11 0.063(6) 0.089(7) 0.079(7) 0.007(6) 0.010(5) 0.005(6)
O12 0.071(7) 0.098(8) 0.083(7) -0.007(6) 0.029(6) 0.003(6)
O13 0.053(6) 0.086(7) 0.072(6) 0.019(6) 0.013(5) -0.001(5)
O14 0.049(5) 0.071(6) 0.059(6) 0.003(5) 0.012(5) -0.002(5)
O15 0.035(5) 0.092(7) 0.050(6) 0.000(5) 0.009(4) -0.007(5)
O16 0.056(6) 0.082(7) 0.051(6) 0.009(5) 0.023(5) -0.001(5)
O17 0.056(6) 0.078(7) 0.048(6) 0.012(5) -0.008(5) -0.006(5)
O18 0.052(5) 0.070(6) 0.056(6) 0.016(5) 0.000(5) -0.005(5)
O19 0.048(5) 0.059(6) 0.065(6) 0.005(5) 0.011(5) -0.002(5)
O20 0.049(6) 0.083(7) 0.080(7) 0.023(6) 0.016(5) -0.001(5)
O21 0.062(6) 0.083(7) 0.073(7) 0.010(6) -0.004(5) 0.006(5)
O22 0.055(6) 0.081(7) 0.062(6) 0.012(5) -0.002(5) -0.004(5)
O23 0.053(6) 0.072(6) 0.061(6) 0.013(5) 0.003(5) -0.007(5)
O24 0.060(6) 0.084(7) 0.063(6) 0.008(5) -0.007(5) 0.000(5)
O25 0.093(7) 0.102(8) 0.089(7) -0.005(6) 0.015(6) -0.005(6)
O26 0.108(8) 0.099(8) 0.091(8) 0.000(7) 0.005(7) 0.008(7)
O27 0.079(7) 0.096(8) 0.073(7) -0.008(6) 0.003(6) -0.007(6)
O28 0.074(7) 0.084(7) 0.072(7) -0.014(6) -0.005(6) 0.006(6)
O29 0.066(6) 0.077(7) 0.068(6) -0.007(6) -0.006(5) 0.008(5)
O30 0.049(6) 0.084(7) 0.070(6) -0.006(6) 0.003(5) 0.004(5)
O31 0.051(6) 0.082(7) 0.066(6) -0.019(5) 0.004(5) 0.012(5)
O32 0.065(6) 0.088(7) 0.060(6) 0.002(6) 0.007(5) 0.003(6)
O33 0.058(6) 0.078(7) 0.061(6) -0.002(5) 0.006(5) 0.005(5)
O34 0.049(6) 0.081(7) 0.070(6) -0.002(6) -0.001(5) -0.002(5)
O35 0.066(6) 0.071(7) 0.086(7) 0.003(6) 0.004(6) -0.005(5)
O36 0.057(6) 0.075(7) 0.057(6) -0.003(5) 0.008(5) -0.006(5)
O37 0.065(6) 0.091(7) 0.062(6) 0.003(6) 0.008(5) 0.002(6)
O38 0.059(6) 0.094(7) 0.071(7) 0.018(6) 0.005(5) -0.008(6)
O39 0.077(7) 0.094(8) 0.081(7) 0.007(6) 0.001(6) 0.000(6)
O40 0.052(6) 0.081(7) 0.076(7) 0.002(6) 0.005(5) -0.006(5)
O41 0.066(6) 0.084(7) 0.065(6) 0.004(6) 0.017(5) -0.010(5)
O42 0.054(6) 0.080(7) 0.068(6) -0.001(5) 0.007(5) -0.007(5)
O43 0.054(6) 0.090(7) 0.071(6) -0.004(6) 0.011(5) -0.005(5)
O44 0.070(6) 0.084(7) 0.084(7) 0.007(6) 0.010(6) 0.006(6)
O45 0.057(6) 0.080(7) 0.078(7) -0.001(6) 0.007(5) -0.006(5)
O46 0.067(6) 0.078(7) 0.064(6) 0.006(5) -0.004(5) -0.008(5)
O47 0.049(6) 0.086(7) 0.074(7) 0.023(6) -0.001(5) -0.014(5)
O48 0.064(6) 0.088(7) 0.058(6) 0.012(5) 0.003(5) -0.016(5)
O49 0.040(5) 0.073(6) 0.070(6) -0.008(5) -0.002(5) 0.005(5)
O50 0.120(9) 0.138(9) 0.142(9) -0.013(8) -0.023(8) 0.007(8)
O51 0.050(6) 0.095(7) 0.068(6) -0.007(6) -0.002(5) 0.003(5)
O52 0.049(6) 0.086(7) 0.073(6) -0.007(6) -0.002(5) 0.005(5)
O53 0.062(6) 0.085(7) 0.071(6) -0.009(6) 0.002(5) 0.004(5)
O54 0.058(6) 0.084(7) 0.088(7) -0.005(6) -0.006(5) -0.005(5)
O55 0.074(7) 0.073(7) 0.085(7) 0.005(6) 0.001(6) 0.003(6)
O56 0.063(6) 0.100(7) 0.069(7) -0.002(6) 0.005(5) 0.008(6)
O57 0.068(6) 0.097(7) 0.061(6) -0.004(6) 0.017(5) -0.002(6)
O58 0.053(6) 0.093(7) 0.083(7) -0.016(6) 0.004(5) -0.004(5)
O59 0.060(6) 0.072(7) 0.071(6) -0.009(5) 0.012(5) 0.007(5)
O60 0.134(9) 0.159(10) 0.127(9) -0.023(8) 0.035(8) 0.013(8)
O61 0.120(10) 0.132(11) 0.133(10) -0.008(8) 0.001(8) -0.005(8)
O62 0.091(7) 0.112(8) 0.078(7) -0.003(6) 0.006(6) 0.005(7)
O63 0.058(6) 0.105(8) 0.060(6) 0.010(6) 0.003(5) -0.004(6)
O64 0.061(6) 0.086(7) 0.082(7) 0.008(6) 0.002(5) 0.002(6)
O65 0.048(6) 0.083(7) 0.079(7) 0.014(6) 0.005(5) -0.002(5)
O66 0.065(6) 0.075(7) 0.080(7) 0.001(6) 0.021(5) -0.010(5)
O67 0.072(6) 0.077(7) 0.072(7) 0.016(6) 0.014(5) 0.000(5)
O68 0.060(6) 0.078(7) 0.060(6) 0.011(5) 0.008(5) -0.001(5)
O69 0.050(6) 0.076(7) 0.064(6) 0.011(5) -0.002(5) -0.006(5)
O70 0.096(8) 0.107(8) 0.086(7) 0.012(6) 0.014(6) -0.005(7)
O71 0.079(7) 0.093(7) 0.081(7) 0.011(6) 0.016(6) 0.004(6)
O72 0.061(6) 0.092(7) 0.063(6) 0.009(6) -0.004(5) 0.010(6)
C1 0.068(8) 0.092(10) 0.090(9) -0.014(8) 0.025(7) -0.003(7)
C2 0.058(8) 0.077(9) 0.066(8) -0.012(7) 0.001(7) 0.002(7)
C3 0.059(8) 0.085(9) 0.079(9) 0.004(8) 0.002(7) -0.005(7)
C4 0.081(9) 0.095(10) 0.089(9) 0.001(8) 0.015(8) -0.008(8)
C5 0.064(8) 0.071(9) 0.081(9) -0.015(7) -0.001(7) -0.009(7)
C6 0.051(7) 0.070(8) 0.064(8) -0.001(7) 0.002(7) 0.003(7)
C7 0.054(8) 0.072(9) 0.065(8) -0.001(7) 0.001(7) 0.002(7)
C8 0.070(9) 0.084(9) 0.082(9) 0.005(8) -0.005(7) -0.006(7)
C9 0.066(8) 0.082(9) 0.053(8) -0.002(7) 0.005(7) -0.002(7)
C10 0.075(9) 0.088(9) 0.069(9) -0.001(8) -0.004(7) 0.011(7)
C11 0.070(8) 0.074(9) 0.060(8) -0.010(7) -0.001(7) 0.007(7)
C12 0.073(8) 0.077(9) 0.065(8) 0.000(7) 0.010(7) 0.005(7)
C13 0.060(8) 0.078(9) 0.064(8) -0.006(7) 0.010(7) 0.005(7)
C14 0.060(8) 0.076(9) 0.068(8) -0.009(7) -0.002(7) -0.001(7)
C15 0.054(7) 0.075(9) 0.064(8) 0.004(7) -0.003(7) -0.009(7)
C16 0.070(8) 0.075(9) 0.072(9) 0.003(7) 0.003(7) -0.006(7)
C17 0.069(8) 0.074(9) 0.058(8) -0.010(7) 0.006(7) 0.004(7)
C18 0.083(9) 0.089(10) 0.078(9) -0.002(8) 0.000(8) -0.001(8)
C19 0.071(8) 0.075(9) 0.070(9) 0.001(7) -0.005(7) -0.003(7)
C20 0.066(8) 0.076(9) 0.063(8) -0.016(7) 0.002(7) -0.007(7)
C21 0.059(8) 0.071(8) 0.055(8) -0.005(7) 0.000(7) -0.003(7)
C22 0.083(9) 0.095(10) 0.074(9) -0.016(8) 0.002(8) -0.005(8)
C23 0.087(9) 0.107(10) 0.078(9) -0.007(8) 0.007(8) 0.008(8)
C24 0.070(8) 0.081(9) 0.063(8) 0.003(7) -0.002(7) -0.005(7)
C25 0.077(9) 0.094(10) 0.081(9) 0.006(8) 0.007(8) -0.001(8)
C26 0.072(9) 0.086(9) 0.085(9) 0.006(8) 0.004(8) -0.006(8)
C27 0.073(9) 0.085(9) 0.073(9) 0.003(8) -0.001(7) -0.006(7)
C28 0.060(8) 0.070(9) 0.056(8) 0.004(7) 0.007(7) -0.014(7)
C29 0.048(7) 0.066(8) 0.058(8) -0.001(7) -0.002(6) 0.001(7)
C30 0.068(8) 0.067(9) 0.071(9) -0.002(7) -0.001(7) 0.001(7)
C31 0.066(8) 0.072(9) 0.060(8) -0.010(7) 0.005(7) -0.003(7)
C32 0.060(8) 0.075(8) 0.052(8) 0.000(7) 0.007(6) 0.010(7)
C33 0.076(9) 0.094(10) 0.078(9) -0.002(8) -0.003(7) 0.006(8)
C34 0.072(8) 0.085(9) 0.064(8) -0.005(7) 0.008(7) 0.002(7)
C35 0.075(9) 0.090(9) 0.074(9) -0.005(8) 0.007(7) 0.000(7)
C36 0.070(8) 0.083(9) 0.076(9) 0.000(7) 0.013(7) -0.002(7)
C37 0.069(8) 0.078(9) 0.066(8) -0.003(7) -0.013(7) 0.007(7)
C38 0.080(9) 0.089(10) 0.084(9) -0.001(8) 0.000(8) -0.002(8)
C39 0.095(10) 0.103(11) 0.110(11) -0.008(8) -0.004(8) 0.003(8)
C40 0.132(12) 0.127(12) 0.138(12) -0.013(9) 0.004(9) -0.004(9)
C41 0.106(11) 0.114(11) 0.117(11) -0.007(9) 0.016(9) 0.004(9)
C42 0.081(9) 0.082(10) 0.095(10) -0.003(8) 0.004(8) 0.003(8)
C43 0.075(9) 0.080(9) 0.083(9) -0.002(8) 0.005(7) -0.002(8)
C44 0.151(14) 0.156(14) 0.160(14) -0.028(9) 0.012(9) 0.002(9)
C45 0.071(8) 0.092(9) 0.072(9) 0.009(8) 0.014(7) -0.012(7)
C46 0.074(9) 0.081(9) 0.075(9) 0.009(8) 0.000(7) -0.011(8)
C47 0.104(10) 0.107(11) 0.098(10) 0.004(8) 0.003(8) -0.008(8)
C48 0.108(11) 0.111(11) 0.114(11) -0.007(9) -0.001(9) -0.023(8)
C49 0.098(10) 0.101(10) 0.101(10) -0.011(8) 0.003(8) -0.017(8)
C50 0.071(9) 0.092(10) 0.081(9) -0.007(8) 0.011(7) -0.016(8)
C51 0.068(8) 0.082(9) 0.068(9) 0.006(8) 0.003(7) -0.006(7)
C52 0.081(9) 0.084(9) 0.089(9) -0.008(8) 0.014(8) -0.010(8)
C53 0.080(9) 0.097(10) 0.093(10) -0.003(8) 0.012(8) -0.006(8)
C54 0.102(11) 0.135(11) 0.102(11) 0.007(9) 0.012(8) 0.002(9)
C55 0.109(11) 0.137(12) 0.110(11) 0.005(9) 0.007(9) -0.002(9)
C56 0.105(11) 0.126(11) 0.120(11) -0.019(9) 0.012(9) -0.020(9)
C57 0.108(11) 0.129(12) 0.110(11) -0.005(9) 0.012(9) -0.009(9)
C58 0.088(9) 0.086(10) 0.090(10) 0.012(8) -0.001(8) -0.004(8)
C59 0.079(9) 0.085(9) 0.086(9) 0.005(8) 0.002(8) 0.003(8)
C60 0.077(9) 0.078(9) 0.093(9) -0.008(8) 0.010(8) 0.017(8)
C61 0.092(10) 0.092(10) 0.107(10) 0.007(8) 0.001(8) 0.005(8)
C62 0.087(9) 0.088(10) 0.095(10) -0.010(8) 0.005(8) 0.022(8)
C63 0.083(9) 0.094(10) 0.095(10) -0.006(8) 0.010(8) 0.001(8)
C64 0.080(9) 0.093(10) 0.094(10) -0.006(8) 0.011(8) -0.001(8)
C65 0.070(9) 0.089(9) 0.088(9) -0.003(8) 0.015(7) -0.001(7)
C66 0.090(10) 0.116(11) 0.102(10) -0.007(8) 0.015(8) -0.003(8)
C67 0.078(9) 0.092(9) 0.074(9) 0.017(8) 0.012(7) -0.002(8)
C68 0.062(8) 0.079(9) 0.063(8) 0.003(7) 0.005(7) 0.001(7)
C69 0.067(8) 0.079(9) 0.066(8) -0.005(7) 0.010(7) 0.003(7)
C70 0.085(9) 0.100(10) 0.094(10) 0.011(8) -0.001(8) 0.009(8)
C71 0.063(8) 0.075(9) 0.077(9) 0.006(7) -0.001(7) -0.003(7)
C72 0.061(8) 0.076(9) 0.073(9) -0.005(7) 0.002(7) -0.001(7)
C73 0.057(8) 0.061(8) 0.063(8) 0.006(7) 0.007(7) 0.003(7)
C74 0.057(8) 0.081(9) 0.061(8) 0.005(7) 0.002(7) -0.001(7)
C75 0.054(8) 0.082(9) 0.059(8) 0.007(7) 0.009(7) -0.004(7)
C76 0.066(8) 0.090(9) 0.063(8) 0.008(7) 0.002(7) -0.017(7)
C77 0.072(8) 0.084(9) 0.064(8) 0.007(7) 0.003(7) -0.005(7)
C78 0.061(8) 0.071(8) 0.045(7) 0.001(7) 0.005(6) -0.008(7)
C79 0.066(8) 0.070(8) 0.058(8) 0.004(7) 0.007(7) -0.010(7)
C80 0.070(8) 0.074(9) 0.069(8) 0.002(7) 0.002(7) -0.004(7)
C81 0.056(8) 0.069(8) 0.064(8) 0.000(7) 0.008(7) 0.006(7)
C82 0.059(8) 0.080(9) 0.056(8) -0.008(7) 0.013(7) -0.003(7)
C83 0.066(8) 0.085(9) 0.069(8) -0.003(7) 0.002(7) 0.001(7)
C84 0.065(8) 0.078(9) 0.066(8) 0.003(7) 0.015(7) 0.001(7)
C85 0.060(8) 0.075(9) 0.065(8) -0.002(7) 0.007(7) -0.013(7)
C86 0.062(8) 0.078(9) 0.064(8) 0.000(7) 0.005(7) 0.002(7)
C87 0.068(8) 0.072(9) 0.060(8) 0.003(7) 0.006(7) -0.002(7)
C88 0.088(9) 0.096(10) 0.082(9) 0.009(8) 0.006(8) -0.007(8)
C89 0.072(8) 0.088(9) 0.058(8) 0.015(7) 0.002(7) -0.003(7)
C90 0.051(7) 0.071(8) 0.051(7) 0.007(7) 0.004(6) -0.001(7)
C91 0.068(8) 0.077(9) 0.058(8) 0.004(7) 0.001(7) -0.001(7)
C92 0.073(9) 0.087(9) 0.079(9) 0.013(8) -0.014(7) 0.003(8)
C93 0.064(8) 0.086(9) 0.080(9) -0.001(8) 0.000(7) 0.007(7)
C94 0.058(8) 0.086(9) 0.068(8) 0.006(7) 0.004(7) 0.000(7)
C95 0.055(7) 0.066(8) 0.061(8) 0.001(7) 0.003(6) 0.000(7)
C96 0.052(7) 0.077(9) 0.064(8) -0.008(7) 0.009(7) 0.001(7)
C97 0.049(7) 0.066(8) 0.050(7) 0.002(7) -0.004(6) 0.002(6)
C98 0.051(7) 0.071(8) 0.060(8) 0.002(7) -0.002(6) -0.005(7)
C99 0.066(8) 0.066(8) 0.058(8) 0.008(7) 0.005(7) -0.013(7)
C100 0.070(8) 0.078(9) 0.061(8) -0.003(7) -0.003(7) -0.012(7)
C101 0.072(8) 0.080(9) 0.063(8) 0.000(7) -0.001(7) -0.005(7)
C102 0.066(8) 0.075(9) 0.055(8) -0.001(7) -0.003(7) -0.004(7)
C103 0.066(8) 0.083(9) 0.076(9) 0.006(8) -0.001(7) 0.004(7)
C104 0.058(8) 0.075(9) 0.069(8) 0.010(7) 0.007(7) 0.001(7)
C105 0.066(8) 0.092(10) 0.093(9) 0.012(8) 0.010(8) 0.008(8)
C106 0.077(9) 0.088(10) 0.089(9) 0.022(8) 0.008(8) 0.005(8)
C107 0.066(8) 0.098(10) 0.091(9) 0.013(8) 0.014(7) -0.003(8)
C108 0.068(8) 0.083(9) 0.078(9) 0.010(8) 0.001(7) 0.009(7)
C109 0.050(7) 0.075(9) 0.062(8) 0.004(7) -0.004(6) -0.006(7)
C110 0.078(9) 0.097(10) 0.097(10) 0.019(8) 0.011(8) 0.000(8)
C111 0.083(9) 0.082(9) 0.071(9) 0.014(7) -0.007(7) -0.002(7)
C112 0.064(8) 0.072(9) 0.065(8) 0.000(7) -0.008(7) -0.002(7)
C113 0.068(8) 0.081(9) 0.078(9) 0.009(8) -0.008(7) -0.005(7)
C114 0.075(9) 0.080(9) 0.078(9) -0.003(8) 0.006(7) 0.002(7)
C115 0.059(8) 0.079(9) 0.077(9) -0.001(8) 0.005(7) -0.010(7)
C116 0.048(7) 0.054(8) 0.058(8) 0.005(7) -0.006(6) -0.004(6)
C117 0.047(7) 0.061(8) 0.065(8) 0.000(7) -0.009(6) -0.013(6)
C118 0.057(8) 0.077(9) 0.056(8) 0.005(7) 0.002(6) 0.001(7)
C119 0.067(8) 0.075(9) 0.073(9) 0.008(7) 0.005(7) -0.010(7)
C120 0.093(9) 0.094(10) 0.079(9) 0.012(8) -0.015(8) -0.007(8)
C121 0.096(10) 0.094(10) 0.085(10) 0.008(8) -0.006(8) 0.006(8)
C122 0.084(9) 0.088(9) 0.079(9) 0.019(8) 0.005(8) 0.014(8)
C123 0.090(10) 0.098(10) 0.090(10) 0.003(8) 0.000(8) 0.012(8)
C124 0.065(8) 0.085(9) 0.060(8) 0.013(7) -0.006(7) 0.001(7)
C125 0.073(9) 0.085(9) 0.081(9) -0.001(8) -0.004(7) -0.001(7)
C126 0.062(8) 0.078(9) 0.074(9) 0.000(7) -0.008(7) -0.019(7)
C127 0.098(10) 0.100(10) 0.101(10) 0.006(8) -0.024(8) -0.013(8)
C128 0.097(10) 0.114(11) 0.107(11) 0.015(9) -0.011(8) -0.027(8)
C129 0.090(9) 0.097(10) 0.078(9) 0.005(8) -0.003(8) -0.013(8)
C130 0.057(8) 0.068(8) 0.061(8) 0.007(7) -0.008(7) -0.007(7)
C131 0.075(9) 0.086(9) 0.081(9) 0.010(8) 0.002(7) -0.007(7)
C132 0.074(8) 0.080(9) 0.065(8) 0.010(7) 0.007(7) 0.002(7)
C133 0.137(13) 0.138(13) 0.131(12) 0.006(9) 0.005(9) -0.012(9)
C134 0.087(9) 0.089(10) 0.085(9) -0.009(8) 0.002(8) 0.001(8)
C135 0.082(9) 0.086(9) 0.074(9) -0.002(8) -0.006(7) -0.013(8)
C136 0.082(9) 0.086(9) 0.080(9) -0.006(8) -0.006(7) -0.004(8)
C137 0.085(9) 0.110(10) 0.094(10) -0.014(8) -0.011(8) 0.002(8)
C138 0.059(8) 0.073(9) 0.064(8) -0.011(7) -0.001(7) -0.006(7)
C139 0.063(8) 0.079(9) 0.082(9) -0.013(7) 0.018(7) -0.001(7)
C140 0.057(8) 0.075(9) 0.071(8) -0.011(7) 0.001(7) 0.002(7)
C141 0.091(9) 0.092(10) 0.080(9) -0.001(8) 0.025(8) 0.012(8)
C142 0.064(8) 0.073(9) 0.060(8) 0.001(7) 0.007(7) 0.013(7)
C143 0.090(10) 0.100(10) 0.106(10) -0.008(8) -0.008(8) 0.012(8)
C144 0.060(8) 0.067(8) 0.066(8) 0.004(7) -0.001(7) -0.003(7)
C145 0.064(8) 0.076(9) 0.054(8) -0.008(7) 0.010(7) 0.002(7)
C146 0.048(7) 0.065(8) 0.057(8) -0.008(7) 0.006(6) 0.006(6)
C147 0.067(8) 0.087(9) 0.073(9) 0.020(8) -0.004(7) 0.001(7)
C148 0.073(8) 0.076(9) 0.075(9) -0.004(7) 0.014(7) 0.014(7)
C149 0.074(9) 0.084(9) 0.079(9) -0.017(8) 0.012(7) -0.014(7)
C150 0.059(8) 0.082(9) 0.054(8) 0.008(7) 0.019(6) -0.006(7)
C151 0.080(9) 0.082(9) 0.076(9) 0.012(8) 0.002(7) 0.000(7)
C152 0.052(7) 0.056(8) 0.054(7) 0.008(7) -0.002(6) 0.004(6)
C153 0.089(10) 0.116(11) 0.123(11) -0.004(9) 0.012(8) -0.009(8)
C154 0.065(8) 0.084(9) 0.069(8) 0.001(7) 0.013(7) 0.002(7)
C155 0.081(9) 0.103(10) 0.085(9) 0.011(8) 0.004(8) -0.003(8)
C156 0.061(8) 0.079(9) 0.067(8) 0.000(7) 0.003(7) -0.002(7)
C157 0.015(5) 0.026(6) 0.024(6) -0.012(5) -0.014(4) 0.005(5)
C158 0.072(8) 0.077(9) 0.058(8) -0.012(7) -0.001(7) -0.014(7)
C159 0.073(9) 0.092(9) 0.067(9) -0.009(7) -0.001(7) 0.009(7)
C160 0.069(8) 0.086(9) 0.087(9) -0.007(8) -0.003(7) 0.000(7)
C161 0.092(10) 0.108(11) 0.118(11) -0.001(8) 0.002(8) -0.002(8)
C162 0.062(8) 0.080(9) 0.076(9) -0.010(7) 0.001(7) -0.008(7)
C163 0.063(8) 0.082(9) 0.074(9) -0.010(7) 0.004(7) 0.002(7)
C164 0.065(8) 0.071(9) 0.059(8) 0.005(7) 0.002(7) -0.003(7)
C165 0.086(9) 0.100(10) 0.083(9) 0.018(8) -0.002(8) 0.017(8)
C166 0.068(8) 0.083(9) 0.068(8) -0.010(7) 0.003(7) -0.004(7)
C168 0.096(10) 0.113(11) 0.088(10) -0.012(8) -0.001(8) -0.001(8)
C169 0.097(10) 0.107(10) 0.082(10) 0.004(8) -0.002(8) 0.005(8)
C170 0.070(8) 0.093(10) 0.079(9) -0.003(8) -0.008(7) 0.004(8)
C171 0.097(10) 0.112(11) 0.119(11) 0.014(9) -0.002(8) 0.012(8)
C172 0.063(8) 0.069(9) 0.091(9) 0.016(7) 0.011(7) -0.003(7)
C173 0.085(9) 0.086(9) 0.082(9) 0.008(8) 0.020(8) -0.011(8)
C174 0.068(8) 0.088(9) 0.070(9) 0.009(7) 0.014(7) 0.001(7)
C175 0.083(9) 0.090(10) 0.080(9) 0.005(8) -0.007(8) -0.001(8)
C176 0.055(7) 0.066(8) 0.065(8) 0.007(7) 0.001(7) 0.000(7)
C177 0.063(8) 0.094(9) 0.077(9) -0.003(8) -0.005(7) 0.007(7)
C178 0.059(8) 0.066(8) 0.060(8) 0.010(7) -0.004(6) 0.006(7)
C179 0.123(12) 0.122(12) 0.121(12) -0.009(9) 0.014(9) 0.012(9)
C180 0.080(9) 0.078(9) 0.070(9) 0.016(7) 0.001(7) 0.012(7)
O73 0.151(17) 0.168(18) 0.177(18) -0.006(10) 0.005(10) 0.011(10)
C181 0.21(3) 0.21(3) 0.21(3) 0.000(10) 0.000(10) 0.005(10)
C182 0.109(19) 0.123(19) 0.128(19) -0.006(10) 0.000(10) 0.016(10)
C183 0.18(3) 0.19(3) 0.19(3) 0.005(10) 0.003(10) 0.004(10)
C184 0.22(4) 0.22(4) 0.22(4) 0.003(10) 0.002(10) 0.001(10)
O74 0.139(10) 0.153(10) 0.142(10) 0.016(8) 0.016(8) 0.004(8)
O75 0.080(7) 0.107(8) 0.100(8) 0.007(7) -0.008(6) -0.001(6)
O76 0.102(8) 0.130(9) 0.100(8) 0.013(7) 0.000(7) -0.009(7)
O77 0.10(2) 0.11(2) 0.10(2) 0.006(10) -0.005(10) 0.009(10)
O78 0.13(3) 0.13(3) 0.13(3) 0.001(10) -0.005(10) -0.005(10)
O79 0.19(2) 0.19(2) 0.18(2) 0.004(10) 0.002(10) 0.002(10)
O80 0.14(3) 0.15(3) 0.14(3) 0.000(10) 0.005(10) 0.004(10)
O81 0.158(17) 0.166(17) 0.159(17) -0.006(10) -0.006(10) 0.006(10)
O82 0.15(3) 0.15(3) 0.15(3) 0.001(10) -0.003(10) -0.003(10)
O83 0.175(17) 0.160(17) 0.157(17) -0.004(10) 0.021(10) -0.007(10)
O84 0.14(3) 0.14(3) 0.14(3) 0.001(10) -0.005(10) 0.002(10)
O85 0.15(3) 0.15(3) 0.14(3) 0.004(10) 0.000(10) -0.007(10)
O86 0.13(2) 0.12(2) 0.12(2) -0.007(10) -0.001(10) 0.010(10)
O87 0.17(3) 0.17(3) 0.17(3) 0.000(10) -0.003(10) -0.005(10)
O88 0.13(2) 0.12(2) 0.12(2) 0.001(10) -0.002(10) -0.005(10)
O89 0.135(15) 0.139(15) 0.138(15) -0.006(9) 0.005(9) 0.006(9)
O90 0.16(3) 0.16(3) 0.17(3) -0.001(10) -0.004(10) -0.001(10)
O91 0.16(3) 0.16(3) 0.16(3) -0.006(10) 0.002(10) 0.005(10)
O93 0.19(4) 0.19(4) 0.19(4) -0.001(10) -0.001(10) -0.003(10)
O94 0.142(15) 0.148(16) 0.151(15) 0.032(9) 0.018(9) 0.002(9)
O95 0.18(4) 0.19(4) 0.19(4) 0.003(10) 0.000(10) -0.004(10)
O96 0.20(4) 0.20(4) 0.20(4) -0.003(10) -0.001(10) 0.002(10)
O97 0.25(5) 0.25(5) 0.25(5) -0.002(10) 0.000(10) 0.003(10)
O98 0.222(13) 0.206(13) 0.200(13) -0.013(9) 0.024(9) -0.005(9)
O99 0.086(11) 0.108(12) 0.105(12) 0.009(9) -0.007(9) 0.010(9)
O100 0.17(3) 0.17(3) 0.17(3) 0.003(10) -0.001(10) -0.004(10)
O101 0.19(4) 0.18(4) 0.19(4) 0.001(10) 0.000(10) -0.005(10)
O102 0.14(3) 0.13(3) 0.13(3) -0.004(10) -0.003(10) 0.010(10)
C185 0.083(14) 0.087(15) 0.085(14) 0.002(9) 0.001(9) -0.007(9)
C186 0.148(14) 0.157(14) 0.163(14) -0.007(9) -0.006(9) 0.005(9)
C187 0.095(15) 0.091(15) 0.092(15) -0.003(10) -0.001(9) -0.004(10)
C188 0.162(15) 0.173(15) 0.164(15) 0.008(9) -0.005(9) 0.000(9)
C192 0.10(3) 0.10(3) 0.10(3) -0.002(10) 0.002(10) -0.004(10)
C193 0.21(3) 0.21(3) 0.21(3) -0.005(10) 0.000(10) 0.000(10)
C194 0.09(3) 0.08(3) 0.09(3) 0.000(10) -0.003(10) 0.006(10)
C195 0.14(4) 0.14(4) 0.14(4) -0.003(10) -0.003(10) 0.004(10)
C197 0.19(3) 0.18(3) 0.19(3) 0.005(10) -0.001(10) 0.000(10)
C198 0.14(4) 0.14(4) 0.14(4) -0.002(10) -0.003(10) -0.001(10)
C199 0.07(2) 0.07(2) 0.07(2) -0.007(10) 0.002(10) 0.010(10)

loop_
_atom_type_symbol
_atom_type_description
_atom_type_scat_dispersion_real
_atom_type_scat_dispersion_imag
_atom_type_scat_source
C C 0.0033 0.0016 'International Tables Vol C Tables 4.2.6.8 and 6.1.1.4'
H H 0.0000 0.0000 'International Tables Vol C Tables 4.2.6.8 and 6.1.1.4'
N N 0.0061 0.0033 'International Tables Vol C Tables 4.2.6.8 and 6.1.1.4'
O O 0.0106 0.0060 'International Tables Vol C Tables 4.2.6.8 and 6.1.1.4'
Gd Gd -0.1653 3.9035 'International Tables Vol C Tables 4.2.6.8 and 6.1.1.4'
Cd Cd -0.8075 1.2024 'International Tables Vol C Tables 4.2.6.8 and 6.1.1.4'

loop_
_geom_angle_atom_site_label_1
_geom_angle_atom_site_label_2
_geom_angle_atom_site_label_3
_geom_angle
_geom_angle_site_symmetry_1
_geom_angle_site_symmetry_3
O15 Gd1 O65 79.3(4) . .
O15 Gd1 O19 127.9(4) . .
O65 Gd1 O19 148.2(4) . .
O15 Gd1 O67 87.1(4) . .
O65 Gd1 O67 75.0(4) . .
O19 Gd1 O67 117.5(4) . .
O15 Gd1 O68 106.6(4) . .
O65 Gd1 O68 73.1(4) . .
O19 Gd1 O68 82.2(4) . .
O67 Gd1 O68 141.9(4) . .
O15 Gd1 C157 162.7(2) . 14
O65 Gd1 C157 86.6(3) . 14
O19 Gd1 C157 68.8(3) . 14
O67 Gd1 C157 79.6(3) . 14
O68 Gd1 C157 78.3(3) . 14
O15 Gd1 N10 72.6(4) . .
O65 Gd1 N10 139.3(4) . .
O19 Gd1 N10 71.5(4) . .
O67 Gd1 N10 74.7(4) . .
O68 Gd1 N10 143.0(4) . .
C157 Gd1 N10 113.8(3) 14 .
O15 Gd1 O16 61.9(3) . .
O65 Gd1 O16 113.0(4) . .
O19 Gd1 O16 75.0(4) . .
O67 Gd1 O16 144.2(4) . .
O68 Gd1 O16 69.4(4) . .
C157 Gd1 O16 134.0(2) 14 .
N10 Gd1 O16 78.8(4) . .
O15 Gd1 Cd13 158.7(2) . .
O65 Gd1 Cd13 112.4(3) . .
O19 Gd1 Cd13 36.5(3) . .
O67 Gd1 Cd13 112.6(3) . .
O68 Gd1 Cd13 62.9(3) . .
C157 Gd1 Cd13 38.0(2) 14 .
N10 Gd1 Cd13 104.1(3) . .
O16 Gd1 Cd13 96.8(2) . .
O44 Gd2 O46 77.0(4) . .
O44 Gd2 O14 150.2(4) . .
O46 Gd2 O14 115.3(4) . .
O44 Gd2 O18 77.9(4) . .
O46 Gd2 O18 84.9(4) . .
O14 Gd2 O18 128.2(4) . .
O44 Gd2 O43 73.8(4) . .
O46 Gd2 O43 142.6(4) . .
O14 Gd2 O43 82.3(4) . .
O18 Gd2 O43 110.7(4) . .
O44 Gd2 O41 87.9(4) . .
O46 Gd2 O41 78.7(4) . .
O14 Gd2 O41 69.5(4) . .
O18 Gd2 O41 160.4(4) . .
O43 Gd2 O41 77.5(4) . .
O44 Gd2 N7 140.2(4) . .
O46 Gd2 N7 75.8(4) . .
O14 Gd2 N7 69.0(4) . .
O18 Gd2 N7 71.5(4) . .
O43 Gd2 N7 140.8(4) . .
O41 Gd2 N7 114.1(4) . .
O44 Gd2 O17 109.2(4) . .
O46 Gd2 O17 143.8(4) . .
O14 Gd2 O17 77.6(4) . .
O18 Gd2 O17 62.8(3) . .
O43 Gd2 O17 69.5(4) . .
O41 Gd2 O17 135.8(4) . .
N7 Gd2 O17 78.5(4) . .
O44 Gd2 Cd12 114.1(3) . .
O46 Gd2 Cd12 110.5(3) . .
O14 Gd2 Cd12 36.9(3) . .
O18 Gd2 Cd12 161.8(3) . .
O43 Gd2 Cd12 63.0(3) . .
O41 Gd2 Cd12 37.8(3) . .
N7 Gd2 Cd12 102.3(3) . .
O17 Gd2 Cd12 99.4(2) . .
O55 Gd3 O53 76.1(4) . .
O55 Gd3 O7 147.4(4) . .
O53 Gd3 O7 117.3(4) . .
O55 Gd3 O3 78.4(4) . .
O53 Gd3 O3 85.6(4) . .
O7 Gd3 O3 129.6(4) . .
O55 Gd3 O56 72.5(4) . .
O53 Gd3 O56 142.4(4) . .
O7 Gd3 O56 81.8(4) . .
O3 Gd3 O56 107.5(4) . .
O55 Gd3 O58 85.0(4) . .
O53 Gd3 O58 79.4(4) . .
O7 Gd3 O58 69.9(4) . .
O3 Gd3 O58 159.9(4) . .
O56 Gd3 O58 77.7(4) . .
O55 Gd3 N4 140.7(5) . .
O53 Gd3 N4 75.1(5) . .
O7 Gd3 N4 71.0(4) . .
O3 Gd3 N4 73.4(4) . .
O56 Gd3 N4 142.1(5) . .
O58 Gd3 N4 114.9(4) . .
O55 Gd3 O4 113.7(4) . .
O53 Gd3 O4 143.4(4) . .
O7 Gd3 O4 74.3(4) . .
O3 Gd3 O4 63.8(4) . .
O56 Gd3 O4 70.3(4) . .
O58 Gd3 O4 134.6(4) . .
N4 Gd3 O4 77.1(4) . .
O55 Gd3 Cd8 111.9(3) . .
O53 Gd3 Cd8 111.5(3) . .
O7 Gd3 Cd8 36.5(3) . .
O3 Gd3 Cd8 161.5(3) . .
O56 Gd3 Cd8 63.7(3) . .
O58 Gd3 Cd8 38.1(3) . .
N4 Gd3 Cd8 103.2(3) . .
O4 Gd3 Cd8 97.7(3) . .
O6 Gd4 O2 127.8(4) . .
O6 Gd4 O32 86.7(4) . .
O2 Gd4 O32 116.1(4) . .
O6 Gd4 O34 79.0(4) . .
O2 Gd4 O34 149.4(4) . .
O32 Gd4 O34 75.5(4) . .
O6 Gd4 O31 161.1(4) . .
O2 Gd4 O31 70.4(4) . .
O32 Gd4 O31 79.3(4) . .
O34 Gd4 O31 85.3(4) . .
O6 Gd4 O29 108.0(4) . .
O2 Gd4 O29 82.7(4) . .
O32 Gd4 O29 142.2(4) . .
O34 Gd4 O29 73.6(4) . .
O31 Gd4 O29 77.0(4) . .
O6 Gd4 N1 71.9(4) . .
O2 Gd4 N1 70.3(4) . .
O32 Gd4 N1 75.0(4) . .
O34 Gd4 N1 139.3(4) . .
O31 Gd4 N1 115.7(4) . .
O29 Gd4 N1 142.3(4) . .
O6 Gd4 O5 62.0(4) . .
O2 Gd4 O5 75.9(4) . .
O32 Gd4 O5 143.9(4) . .
O34 Gd4 O5 112.4(4) . .
O31 Gd4 O5 135.0(4) . .
O29 Gd4 O5 69.8(4) . .
N1 Gd4 O5 78.2(4) . .
O6 Gd4 Cd10 160.1(3) . .
O2 Gd4 Cd10 37.0(3) . .
O32 Gd4 Cd10 111.2(3) . .
O34 Gd4 Cd10 113.0(3) . .
O31 Gd4 Cd10 38.3(3) . .
O29 Gd4 Cd10 63.4(3) . .
N1 Gd4 Cd10 103.5(3) . .
O5 Gd4 Cd10 98.2(3) . .
O35 Cd5 N3 169.4(5) . .
O35 Cd5 O6 108.4(4) . .
N3 Cd5 O6 78.1(5) . .
O35 Cd5 O33 93.3(4) . .
N3 Cd5 O33 94.3(5) . .
O6 Cd5 O33 96.3(4) . .
O35 Cd5 O40 87.8(4) . .
N3 Cd5 O40 84.4(5) . .
O6 Cd5 O40 160.4(4) . .
O33 Cd5 O40 93.6(4) . .
O35 Cd5 O36 82.9(4) . .
N3 Cd5 O36 89.5(4) . .
O6 Cd5 O36 84.1(4) . .
O33 Cd5 O36 176.2(4) . .
O40 Cd5 O36 87.1(4) . .
O54 Cd6 O3 108.8(4) . .
O54 Cd6 O52 91.5(4) . .
O3 Cd6 O52 95.0(4) . .
O54 Cd6 N2 169.2(5) . .
O3 Cd6 N2 78.7(5) . .
O52 Cd6 N2 95.5(4) . .
O54 Cd6 O49 87.4(4) . .
O3 Cd6 O49 162.1(4) . .
O52 Cd6 O49 92.0(4) . .
N2 Cd6 O49 84.2(4) . .
O54 Cd6 O51 83.6(4) . .
O3 Cd6 O51 85.9(4) . .
O52 Cd6 O51 175.0(4) . .
N2 Cd6 O51 89.4(4) . .
O49 Cd6 O51 88.6(4) . .
O45 Cd7 O18 105.8(4) . .
O45 Cd7 N9 171.9(4) . .
O18 Cd7 N9 78.5(4) . .
O45 Cd7 O47 92.4(4) . .
O18 Cd7 O47 94.4(4) . .
N9 Cd7 O47 94.2(4) . .
O45 Cd7 O30 89.5(4) . 14
O18 Cd7 O30 163.5(4) . 14
N9 Cd7 O30 85.6(4) . 14
O47 Cd7 O30 90.9(4) . 14
O45 Cd7 O48 85.1(4) . .
O18 Cd7 O48 88.7(4) . .
N9 Cd7 O48 88.2(4) . .
O47 Cd7 O48 176.5(4) . .
O30 Cd7 O48 86.7(4) 14 .
O11 Cd8 O57 76.8(4) . .
O11 Cd8 N6 83.4(5) . .
O57 Cd8 N6 160.1(5) . .
O11 Cd8 O7 149.6(4) . .
O57 Cd8 O7 97.9(4) . .
N6 Cd8 O7 98.0(5) . .
O11 Cd8 O58 135.5(5) . .
O57 Cd8 O58 88.0(5) . .
N6 Cd8 O58 108.1(5) . .
O7 Cd8 O58 73.1(4) . .
O11 Cd8 O8 83.7(5) . .
O57 Cd8 O8 91.2(5) . .
N6 Cd8 O8 84.2(6) . .
O7 Cd8 O8 66.3(4) . .
O58 Cd8 O8 138.9(4) . .
O11 Cd8 Gd3 156.0(3) . .
O57 Cd8 Gd3 79.3(3) . .
N6 Cd8 Gd3 120.5(4) . .
O7 Cd8 Gd3 37.6(3) . .
O58 Cd8 Gd3 40.4(3) . .
O8 Cd8 Gd3 99.2(3) . .
O37 Cd9 O10 144.1(4) . .
O37 Cd9 O38 103.4(4) . .
O10 Cd9 O38 100.9(4) . .
O37 Cd9 O42 114.2(4) . .
O10 Cd9 O42 75.0(4) . .
O38 Cd9 O42 118.9(4) . .
O37 Cd9 O36 55.6(4) . .
O10 Cd9 O36 92.5(4) . .
O38 Cd9 O36 154.0(4) . .
O42 Cd9 O36 85.9(4) . .
O37 Cd9 O9 94.0(4) . .
O10 Cd9 O9 66.9(4) . .
O38 Cd9 O9 76.0(4) . .
O42 Cd9 O9 141.4(4) . .
O36 Cd9 O9 89.3(4) . .
O37 Cd9 O39 88.0(4) . .
O10 Cd9 O39 127.8(4) . .
O38 Cd9 O39 53.7(4) . .
O42 Cd9 O39 80.6(4) . .
O36 Cd9 O39 131.1(4) . .
O9 Cd9 O39 128.5(4) . .
O37 Cd9 C148 96.2(4) . .
O10 Cd9 C148 116.9(4) . .
O38 Cd9 C148 26.8(4) . .
O42 Cd9 C148 100.5(4) . .
O36 Cd9 C148 150.6(4) . .
O9 Cd9 C148 102.2(4) . .
O39 Cd9 C148 26.9(4) . .
O37 Cd9 C146 27.4(3) . .
O10 Cd9 C146 120.0(3) . .
O38 Cd9 C146 129.9(3) . .
O42 Cd9 C146 99.8(3) . .
O36 Cd9 C146 28.4(3) . .
O9 Cd9 C146 93.6(3) . .
O39 Cd9 C146 109.1(3) . .
C148 Cd9 C146 122.7(5) . .
O22 Cd10 O2 148.1(4) 14 .
O22 Cd10 O28 76.3(4) 14 .
O2 Cd10 O28 99.2(4) . .
O22 Cd10 N11 83.8(4) 14 14
O2 Cd10 N11 95.0(4) . 14
O28 Cd10 N11 159.6(5) . 14
O22 Cd10 O31 138.1(4) 14 .
O2 Cd10 O31 72.5(4) . .
O28 Cd10 O31 90.1(4) . .
N11 Cd10 O31 108.2(4) 14 .
O22 Cd10 O1 81.8(4) 14 .
O2 Cd10 O1 66.4(4) . .
O28 Cd10 O1 86.8(4) . .
N11 Cd10 O1 85.4(4) 14 .
O31 Cd10 O1 137.7(4) . .
O22 Cd10 Gd4 157.3(3) 14 .
O2 Cd10 Gd4 38.2(3) . .
O28 Cd10 Gd4 81.0(3) . .
N11 Cd10 Gd4 118.8(3) 14 .
O31 Cd10 Gd4 39.4(3) . .
O1 Cd10 Gd4 98.6(3) . .
O28 Cd11 O22 74.9(4) . 14
O28 Cd11 O27 118.4(4) . .
O22 Cd11 O27 142.9(4) 14 .
O28 Cd11 O25 114.7(5) . .
O22 Cd11 O25 97.2(4) 14 .
O27 Cd11 O25 106.0(5) . .
O28 Cd11 O21 140.2(4) . 14
O22 Cd11 O21 66.0(4) 14 14
O27 Cd11 O21 90.5(4) . 14
O25 Cd11 O21 78.4(5) . 14
O28 Cd11 O48 87.4(4) . 14
O22 Cd11 O48 92.4(4) 14 14
O27 Cd11 O48 56.5(4) . 14
O25 Cd11 O48 157.5(4) . 14
O21 Cd11 O48 87.1(4) 14 14
O28 Cd11 O26 80.1(5) . .
O22 Cd11 O26 126.3(5) 14 .
O27 Cd11 O26 90.8(5) . .
O25 Cd11 O26 52.8(5) . .
O21 Cd11 O26 129.4(4) 14 .
O48 Cd11 O26 133.3(5) 14 .
O28 Cd11 C136 102.9(4) . .
O22 Cd11 C136 119.3(4) 14 .
O27 Cd11 C136 28.1(4) . .
O25 Cd11 C136 133.3(4) . .
O21 Cd11 C136 90.3(5) 14 .
O48 Cd11 C136 28.5(4) 14 .
O26 Cd11 C136 112.2(4) . .
O28 Cd11 C134 97.8(4) . .
O22 Cd11 C134 112.8(4) 14 .
O27 Cd11 C134 100.0(4) . .
O25 Cd11 C134 25.9(4) . .
O21 Cd11 C134 103.7(4) 14 .
O48 Cd11 C134 154.7(4) 14 .
O26 Cd11 C134 26.9(4) . .
C136 Cd11 C134 127.1(6) . .
N5 Cd12 O10 82.1(5) . .
N5 Cd12 O42 158.0(5) . .
O10 Cd12 O42 76.2(4) . .
N5 Cd12 O14 97.5(5) . .
O10 Cd12 O14 148.9(4) . .
O42 Cd12 O14 99.3(4) . .
N5 Cd12 O41 109.7(5) . .
O10 Cd12 O41 137.9(4) . .
O42 Cd12 O41 89.1(4) . .
O14 Cd12 O41 71.7(4) . .
N5 Cd12 O13 87.3(5) . .
O10 Cd12 O13 82.0(4) . .
O42 Cd12 O13 86.4(4) . .
O14 Cd12 O13 66.9(4) . .
O41 Cd12 O13 137.0(4) . .
N5 Cd12 Gd2 121.6(4) . .
O10 Cd12 Gd2 156.3(3) . .
O42 Cd12 Gd2 80.1(3) . .
O14 Cd12 Gd2 37.7(3) . .
O41 Cd12 Gd2 39.5(3) . .
O13 Cd12 Gd2 97.7(3) . .
O23 Cd13 O69 75.4(4) . .
O23 Cd13 O19 150.6(4) . .
O69 Cd13 O19 99.4(4) . .
O23 Cd13 N12 82.8(5) . .
O69 Cd13 N12 157.2(5) . .
O19 Cd13 N12 96.4(5) . .
O23 Cd13 C157 136.6(3) . 14
O69 Cd13 C157 91.0(3) . 14
O19 Cd13 C157 71.4(3) . 14
N12 Cd13 C157 109.6(4) . 14
O23 Cd13 O20 85.0(4) . .
O69 Cd13 O20 88.7(4) . .
O19 Cd13 O20 65.8(4) . .
N12 Cd13 O20 82.9(5) . .
C157 Cd13 O20 136.6(3) 14 .
O23 Cd13 Gd1 155.8(3) . .
O69 Cd13 Gd1 80.6(3) . .
O19 Cd13 Gd1 37.7(3) . .
N12 Cd13 Gd1 121.5(4) . .
C157 Cd13 Gd1 39.7(3) 14 .
O20 Cd13 Gd1 97.7(3) . .
O64 Cd14 O66 90.0(5) . .
O64 Cd14 O15 108.1(4) . .
O66 Cd14 O15 94.9(4) . .
O64 Cd14 N8 169.7(5) . .
O66 Cd14 N8 94.2(5) . .
O15 Cd14 N8 81.0(5) . .
O64 Cd14 O59 88.9(4) . .
O66 Cd14 O59 96.1(4) . .
O15 Cd14 O59 159.8(4) . .
N8 Cd14 O59 81.3(5) . .
O64 Cd14 O63 85.0(4) . .
O66 Cd14 O63 173.9(4) . .
O15 Cd14 O63 83.4(4) . .
N8 Cd14 O63 91.3(5) . .
O59 Cd14 O63 87.4(4) . .
O23 Cd15 O69 74.1(4) . .
O23 Cd15 O72 141.5(4) . .
O69 Cd15 O72 119.8(4) . .
O23 Cd15 O71 97.3(4) . .
O69 Cd15 O71 107.5(4) . .
O72 Cd15 O71 110.0(4) . .
O23 Cd15 O51 93.0(4) . 14
O69 Cd15 O51 87.4(4) . 14
O72 Cd15 O51 55.3(4) . 14
O71 Cd15 O51 163.7(4) . 14
O23 Cd15 O24 67.2(4) . .
O69 Cd15 O24 141.1(4) . .
O72 Cd15 O24 89.7(4) . .
O71 Cd15 O24 82.0(4) . .
O51 Cd15 O24 90.6(4) 14 .
O23 Cd15 O70 133.7(4) . .
O69 Cd15 O70 81.1(4) . .
O72 Cd15 O70 84.8(5) . .
O71 Cd15 O70 53.9(5) . .
O51 Cd15 O70 124.6(4) 14 .
O24 Cd15 O70 129.7(4) . .
O23 Cd15 C178 118.7(4) . .
O69 Cd15 C178 103.5(4) . .
O72 Cd15 C178 27.8(4) . .
O71 Cd15 C178 137.7(3) . .
O51 Cd15 C178 27.5(4) 14 .
O24 Cd15 C178 91.7(4) . .
O70 Cd15 C178 104.7(4) . .
O23 Cd15 C180 115.9(4) . .
O69 Cd15 C180 92.7(4) . .
O72 Cd15 C180 99.9(4) . .
O71 Cd15 C180 27.3(4) . .
O51 Cd15 C180 149.9(4) 14 .
O24 Cd15 C180 107.5(4) . .
O70 Cd15 C180 26.8(4) . .
C178 Cd15 C180 125.3(5) . .
O60 Cd16 O62 114.5(6) . .
O60 Cd16 O11 98.1(6) . .
O62 Cd16 O11 141.1(5) . .
O60 Cd16 O57 93.5(6) . .
O62 Cd16 O57 121.5(5) . .
O11 Cd16 O57 74.4(4) . .
O60 Cd16 O63 169.3(6) . .
O62 Cd16 O63 56.3(4) . .
O11 Cd16 O63 92.5(4) . .
O57 Cd16 O63 88.0(4) . .
O60 Cd16 O12 89.1(6) . .
O62 Cd16 O12 92.2(5) . .
O11 Cd16 O12 66.6(4) . .
O57 Cd16 O12 140.9(4) . .
O63 Cd16 O12 96.4(4) . .
O60 Cd16 C170 141.1(5) . .
O62 Cd16 C170 27.4(4) . .
O11 Cd16 C170 119.7(4) . .
O57 Cd16 C170 104.6(4) . .
O63 Cd16 C170 29.1(4) . .
O12 Cd16 C170 97.3(4) . .
C8 N1 C9 115.3(16) . .
C8 N1 Gd4 126.5(13) . .
C9 N1 Gd4 117.7(11) . .
C15 N2 C14 117.4(15) . .
C15 N2 Cd6 123.4(12) . .
C14 N2 Cd6 118.9(11) . .
C30 N3 C31 114.5(16) . .
C30 N3 Cd5 125.0(13) . .
C31 N3 Cd5 119.9(11) . .
C37 N4 C36 113.3(16) . .
C37 N4 Gd3 128.7(13) . .
C36 N4 Gd3 117.7(11) . .
C52 N5 C53 116.0(16) . .
C52 N5 Cd12 127.1(14) . .
C53 N5 Cd12 116.9(12) . .
C59 N6 C58 115.8(18) . .
C59 N6 Cd8 126.5(15) . .
C58 N6 Cd8 117.6(13) . .
C74 N7 C75 115.7(11) . .
C74 N7 Gd2 124.2(8) . .
C75 N7 Gd2 119.0(8) . .
C81 N8 C80 116.9(11) . .
C81 N8 Cd14 122.8(9) . .
C80 N8 Cd14 120.0(8) . .
C96 N9 C97 116.5(10) . .
C96 N9 Cd7 123.3(8) . .
C97 N9 Cd7 120.0(8) . .
C103 N10 C102 115.9(11) . .
C103 N10 Gd1 123.7(9) . .
C102 N10 Gd1 119.5(7) . .
C118 N11 C119 118.2(11) . .
C118 N11 Cd10 125.6(8) . 14
C119 N11 Cd10 116.2(8) . 14
C118 N11 H11A 120.9 . .
C119 N11 H11A 120.9 . .
Cd10 N11 H11A 4.7 14 .
C125 N12 C124 120.5(12) . .
C125 N12 Cd13 122.6(9) . .
C124 N12 Cd13 116.5(9) . .
C2 O1 C1 117.7(13) . .
C2 O1 Cd10 112.8(10) . .
C1 O1 Cd10 124.7(11) . .
C7 O2 Cd10 119.6(10) . .
C7 O2 Gd4 133.8(11) . .
Cd10 O2 Gd4 104.8(4) . .
C21 O3 Cd6 124.1(10) . .
C21 O3 Gd3 121.9(10) . .
Cd6 O3 Gd3 113.8(5) . .
C20 O4 C22 116.6(14) . .
C20 O4 Gd3 114.2(10) . .
C22 O4 Gd3 128.4(11) . .
C24 O5 C23 119.0(15) . .
C24 O5 Gd4 114.5(10) . .
C23 O5 Gd4 125.9(12) . .
C29 O6 Gd4 124.3(10) . .
C29 O6 Cd5 123.0(10) . .
Gd4 O6 Cd5 112.7(5) . .
C43 O7 Cd8 119.6(11) . .
C43 O7 Gd3 134.1(11) . .
Cd8 O7 Gd3 105.8(5) . .
C42 O8 C44 116.3(19) . .
C42 O8 Cd8 113.8(12) . .
C44 O8 Cd8 124.5(15) . .
C46 O9 C45 117.0(15) . .
C46 O9 Cd9 115.2(11) . .
C45 O9 Cd9 119.9(11) . .
C51 O10 Cd12 131.4(11) . .
C51 O10 Cd9 123.4(11) . .
Cd12 O10 Cd9 104.8(5) . .
C65 O11 Cd8 130.5(9) . .
C65 O11 Cd16 123.1(9) . .
Cd8 O11 Cd16 104.9(5) . .
C64 O12 C66 117.4(14) . .
C64 O12 Cd16 117.1(9) . .
C66 O12 Cd16 122.1(10) . .
C68 O13 C67 117.9(11) . .
C68 O13 Cd12 113.8(8) . .
C67 O13 Cd12 127.4(8) . .
C73 O14 Cd12 120.6(7) . .
C73 O14 Gd2 129.5(7) . .
Cd12 O14 Gd2 105.4(4) . .
C87 O15 Gd1 127.3(8) . .
C87 O15 Cd14 117.6(8) . .
Gd1 O15 Cd14 114.9(4) . .
C86 O16 C88 113.5(12) . .
C86 O16 Gd1 115.4(8) . .
C88 O16 Gd1 130.9(9) . .
C90 O17 C89 116.8(10) . .
C90 O17 Gd2 112.6(7) . .
C89 O17 Gd2 128.6(7) . .
C95 O18 Cd7 125.4(7) . .
C95 O18 Gd2 119.5(7) . .
Cd7 O18 Gd2 115.0(4) . .
C109 O19 Cd13 124.9(8) . .
C109 O19 Gd1 127.0(8) . .
Cd13 O19 Gd1 105.8(4) . .
C108 O20 C110 118.0(12) . .
C108 O20 Cd13 115.1(8) . .
C110 O20 Cd13 123.5(9) . .
C112 O21 C111 116.2(11) . .
C112 O21 Cd11 117.3(8) . 14
C111 O21 Cd11 119.3(8) . 14
C117 O22 Cd10 130.2(8) . 14
C117 O22 Cd11 124.7(8) . 14
Cd10 O22 Cd11 105.1(5) 14 14
C131 O23 Cd13 131.4(9) . .
C131 O23 Cd15 120.5(9) . .
Cd13 O23 Cd15 105.9(5) . .
C130 O24 C132 119.9(11) . .
C130 O24 Cd15 113.3(8) . .
C132 O24 Cd15 118.3(8) . .
C134 O25 Cd11 94.2(10) . .
C134 O26 Cd11 89.3(10) . .
C136 O27 Cd11 92.5(9) . .
C138 O28 Cd10 121.8(8) . .
C138 O28 Cd11 133.5(8) . .
Cd10 O28 Cd11 103.7(5) . .
C138 O29 Gd4 145.2(9) . .
C140 O30 Cd7 133.7(8) . 14
C140 O31 Cd10 101.7(8) . .
C140 O31 Gd4 145.1(8) . .
Cd10 O31 Gd4 102.3(5) . .
C142 O32 Gd4 139.9(8) . .
C142 O33 Cd5 129.7(8) . .
C144 O34 Gd4 164.1(8) . .
C144 O35 Cd5 112.0(8) . .
C146 O36 Cd9 89.5(7) . .
C146 O36 Cd5 134.7(7) . .
Cd9 O36 Cd5 135.6(5) . .
C146 O37 Cd9 97.4(7) . .
C148 O38 Cd9 97.0(9) . .
C148 O39 Cd9 86.3(9) . .
C152 O40 Cd5 127.5(8) . .
C152 O41 Cd12 103.7(7) . .
C152 O41 Gd2 143.0(8) . .
Cd12 O41 Gd2 102.7(5) . .
C150 O42 Cd12 124.0(7) . .
C150 O42 Cd9 131.7(7) . .
Cd12 O42 Cd9 104.0(5) . .
C150 O43 Gd2 142.1(8) . .
C154 O44 Gd2 166.9(9) . .
C154 O45 Cd7 110.1(8) . .
C156 O46 Gd2 142.1(9) . .
C156 O47 Cd7 131.6(8) . .
C136 O48 Cd7 137.5(9) 14 .
C136 O48 Cd11 85.0(9) 14 14
Cd7 O48 Cd11 137.5(5) . 14
C158 O49 Cd6 135.0(9) . .
C178 O51 Cd6 136.8(8) 14 .
C178 O51 Cd15 88.4(8) 14 14
Cd6 O51 Cd15 134.7(5) . 14
C160 O52 Cd6 130.6(9) . .
C160 O53 Gd3 137.8(9) . .
C162 O54 Cd6 109.2(9) . .
C162 O55 Gd3 167.6(9) . .
C166 O56 Gd3 140.8(9) . .
C166 O57 Cd8 124.8(8) . .
C166 O57 Cd16 130.3(8) . .
Cd8 O57 Cd16 103.8(5) . .
C164 O58 Cd8 104.9(8) . .
C164 O58 Gd3 143.9(9) . .
Cd8 O58 Gd3 101.5(5) . .
C164 O59 Cd14 131.8(8) . .
C168 O60 Cd16 101.6(11) . .
C170 O62 Cd16 96.7(10) . .
C170 O63 Cd16 89.9(9) . .
C170 O63 Cd14 135.0(9) . .
Cd16 O63 Cd14 135.1(5) . .
C172 O64 Cd14 110.8(9) . .
C172 O65 Gd1 163.2(9) . .
C174 O66 Cd14 133.4(8) . .
C174 O67 Gd1 137.7(9) . .
C176 O68 Gd1 142.0(8) . .
C176 O69 Cd13 121.3(8) . .
C176 O69 Cd15 133.3(8) . .
Cd13 O69 Cd15 104.5(4) . .
C180 O70 Cd15 88.7(9) . .
C180 O71 Cd15 94.4(9) . .
C178 O72 Cd15 92.7(7) . .
O1 C1 H1A 109.5 . .
O1 C1 H1B 109.5 . .
H1A C1 H1B 109.5 . .
O1 C1 H1C 109.5 . .
H1A C1 H1C 109.5 . .
H1B C1 H1C 109.5 . .
O1 C2 C7 115.2(16) . .
O1 C2 C3 124.6(16) . .
C7 C2 C3 120.2(18) . .
C2 C3 C4 120.9(18) . .
C2 C3 H3A 119.6 . .
C4 C3 H3A 119.6 . .
C5 C4 C3 118.2(19) . .
C5 C4 H4A 120.9 . .
C3 C4 H4A 120.9 . .
C4 C5 C6 121.1(18) . .
C4 C5 H5A 119.4 . .
C6 C5 H5A 119.4 . .
C8 C6 C5 114.8(17) . .
C8 C6 C7 124.7(16) . .
C5 C6 C7 120.4(16) . .
O2 C7 C2 119.4(17) . .
O2 C7 C6 121.5(15) . .
C2 C7 C6 119.1(16) . .
N1 C8 C6 127.4(19) . .
N1 C8 H8A 116.3 . .
C6 C8 H8A 116.3 . .
N1 C9 C10 109.5(15) . .
N1 C9 H9A 109.8 . .
C10 C9 H9A 109.8 . .
N1 C9 H9B 109.8 . .
C10 C9 H9B 109.8 . .
H9A C9 H9B 108.2 . .
C11 C10 C9 114.6(15) . .
C11 C10 H10A 108.6 . .
C9 C10 H10A 108.6 . .
C11 C10 H10B 108.6 . .
C9 C10 H10B 108.6 . .
H10A C10 H10B 107.6 . .
C10 C11 C12 111.6(15) . .
C10 C11 H11B 109.3 . .
C12 C11 H11B 109.3 . .
C10 C11 H11C 109.3 . .
C12 C11 H11C 109.3 . .
H11B C11 H11C 108.0 . .
C13 C12 C11 114.1(15) . .
C13 C12 H12A 108.7 . .
C11 C12 H12A 108.7 . .
C13 C12 H12B 108.7 . .
C11 C12 H12B 108.7 . .
H12A C12 H12B 107.6 . .
C12 C13 C14 114.2(15) . .
C12 C13 H13A 108.7 . .
C14 C13 H13A 108.7 . .
C12 C13 H13B 108.7 . .
C14 C13 H13B 108.7 . .
H13A C13 H13B 107.6 . .
N2 C14 C13 110.0(14) . .
N2 C14 H14A 109.7 . .
C13 C14 H14A 109.7 . .
N2 C14 H14B 109.7 . .
C13 C14 H14B 109.7 . .
H14A C14 H14B 108.2 . .
N2 C15 C16 129.3(17) . .
N2 C15 H15A 115.3 . .
C16 C15 H15A 115.3 . .
C17 C16 C21 119.6(18) . .
C17 C16 C15 117.9(17) . .
C21 C16 C15 122.4(17) . .
C16 C17 C18 123.6(19) . .
C16 C17 H17A 118.2 . .
C18 C17 H17A 118.2 . .
C17 C18 C19 118(2) . .
C17 C18 H18A 120.9 . .
C19 C18 H18A 120.9 . .
C20 C19 C18 117.9(19) . .
C20 C19 H19A 121.1 . .
C18 C19 H19A 121.1 . .
C19 C20 O4 122.8(17) . .
C19 C20 C21 123.0(18) . .
O4 C20 C21 114.2(15) . .
O3 C21 C16 125.3(16) . .
O3 C21 C20 117.1(15) . .
C16 C21 C20 117.6(17) . .
O4 C22 H22A 109.5 . .
O4 C22 H22B 109.5 . .
H22A C22 H22B 109.5 . .
O4 C22 H22C 109.5 . .
H22A C22 H22C 109.5 . .
H22B C22 H22C 109.5 . .
O5 C23 H23A 109.5 . .
O5 C23 H23B 109.5 . .
H23A C23 H23B 109.5 . .
O5 C23 H23C 109.5 . .
H23A C23 H23C 109.5 . .
H23B C23 H23C 109.5 . .
O5 C24 C29 114.1(17) . .
O5 C24 C25 127.2(18) . .
C29 C24 C25 118.3(19) . .
C26 C25 C24 122(2) . .
C26 C25 H25A 119.2 . .
C24 C25 H25A 119.2 . .
C25 C26 C27 120(2) . .
C25 C26 H26A 119.8 . .
C27 C26 H26A 119.8 . .
C26 C27 C28 120.2(19) . .
C26 C27 H27A 107.3 . .
C28 C27 H27A 107.3 . .
C26 C27 H27B 107.3 . .
C28 C27 H27B 107.3 . .
H27A C27 H27B 106.9 . .
C29 C28 C27 120.4(17) . .
C29 C28 C30 123.4(16) . .
C27 C28 C30 116.2(17) . .
O6 C29 C28 125.1(15) . .
O6 C29 C24 115.8(17) . .
C28 C29 C24 119.1(17) . .
N3 C30 C28 128.0(18) . .
N3 C30 H30A 116.0 . .
C28 C30 H30A 116.0 . .
N3 C31 C32 108.6(14) . .
N3 C31 H31A 110.0 . .
C32 C31 H31A 110.0 . .
N3 C31 H31B 110.0 . .
C32 C31 H31B 110.0 . .
H31A C31 H31B 108.3 . .
C33 C32 C31 109.9(14) . .
C33 C32 H32A 109.7 . .
C31 C32 H32A 109.7 . .
C33 C32 H32B 109.7 . .
C31 C32 H32B 109.7 . .
H32A C32 H32B 108.2 . .
C32 C33 C34 113.8(16) . .
C32 C33 H33A 108.8 . .
C34 C33 H33A 108.8 . .
C32 C33 H33B 108.8 . .
C34 C33 H33B 108.8 . .
H33A C33 H33B 107.7 . .
C33 C34 C35 112.9(16) . .
C33 C34 H34A 109.0 . .
C35 C34 H34A 109.0 . .
C33 C34 H34B 109.0 . .
C35 C34 H34B 109.0 . .
H34A C34 H34B 107.8 . .
C36 C35 C34 114.2(16) . .
C36 C35 H35A 108.7 . .
C34 C35 H35A 108.7 . .
C36 C35 H35B 108.7 . .
C34 C35 H35B 108.7 . .
H35A C35 H35B 107.6 . .
C35 C36 N4 108.0(15) . .
C35 C36 H36A 110.1 . .
N4 C36 H36A 110.1 . .
C35 C36 H36B 110.1 . .
N4 C36 H36B 110.1 . .
H36A C36 H36B 108.4 . .
N4 C37 C38 127(2) . .
N4 C37 H37A 116.3 . .
C38 C37 H37A 116.3 . .
C43 C38 C39 122(2) . .
C43 C38 C37 123(2) . .
C39 C38 C37 115(2) . .
C40 C39 C38 119(2) . .
C40 C39 H39A 107.6 . .
C38 C39 H39A 107.6 . .
C40 C39 H39B 107.6 . .
C38 C39 H39B 107.6 . .
H39A C39 H39B 107.0 . .
C39 C40 C41 119(3) . .
C39 C40 H40A 120.4 . .
C41 C40 H40A 120.4 . .
C42 C41 C40 121(3) . .
C42 C41 H41A 119.5 . .
C40 C41 H41A 119.5 . .
C41 C42 O8 125(2) . .
C41 C42 C43 123(2) . .
O8 C42 C43 111.9(19) . .
O7 C43 C38 123.8(19) . .
O7 C43 C42 120.5(18) . .
C38 C43 C42 116(2) . .
O8 C44 H44A 109.5 . .
O8 C44 H44B 109.5 . .
H44A C44 H44B 109.5 . .
O8 C44 H44C 109.5 . .
H44A C44 H44C 109.5 . .
H44B C44 H44C 109.5 . .
O9 C45 H45A 109.5 . .
O9 C45 H45B 109.5 . .
H45A C45 H45B 109.5 . .
O9 C45 H45C 109.5 . .
H45A C45 H45C 109.5 . .
H45B C45 H45C 109.5 . .
O9 C46 C47 124.4(19) . .
O9 C46 C51 115.8(17) . .
C47 C46 C51 120(2) . .
C46 C47 C48 120(2) . .
C46 C47 H47A 120.0 . .
C48 C47 H47A 120.0 . .
C47 C48 C49 122(2) . .
C47 C48 H48B 118.8 . .
C49 C48 H48B 118.8 . .
C48 C49 C50 118(2) . .
C48 C49 H49A 121.2 . .
C50 C49 H49A 121.2 . .
C51 C50 C49 121.2(19) . .
C51 C50 C52 125.4(19) . .
C49 C50 C52 113.4(19) . .
O10 C51 C50 124.3(17) . .
O10 C51 C46 116.7(18) . .
C50 C51 C46 118.9(19) . .
N5 C52 C50 130(2) . .
N5 C52 H52A 115.2 . .
C50 C52 H52A 115.2 . .
C54 C53 N5 109.6(18) . .
C54 C53 H53A 109.7 . .
N5 C53 H53A 109.7 . .
C54 C53 H53B 109.7 . .
N5 C53 H53B 109.7 . .
H53A C53 H53B 108.2 . .
C53 C54 C55 118(2) . .
C53 C54 H54A 107.8 . .
C55 C54 H54A 107.8 . .
C53 C54 H54B 107.8 . .
C55 C54 H54B 107.8 . .
H54A C54 H54B 107.1 . .
C56 C55 C54 111(2) . .
C56 C55 H55A 109.3 . .
C54 C55 H55A 109.3 . .
C56 C55 H55B 109.3 . .
C54 C55 H55B 109.3 . .
H55A C55 H55B 108.0 . .
C55 C56 C57 115(2) . .
C55 C56 H56A 108.6 . .
C57 C56 H56A 108.6 . .
C55 C56 H56B 108.6 . .
C57 C56 H56B 108.6 . .
H56A C56 H56B 107.5 . .
C58 C57 C56 113(2) . .
C58 C57 H57A 109.0 . .
C56 C57 H57A 109.0 . .
C58 C57 H57B 109.0 . .
C56 C57 H57B 109.0 . .
H57A C57 H57B 107.8 . .
C57 C58 N6 114.2(18) . .
C57 C58 H58A 108.7 . .
N6 C58 H58A 108.7 . .
C57 C58 H58B 108.7 . .
N6 C58 H58B 108.7 . .
H58A C58 H58B 107.6 . .
N6 C59 C60 127.8(18) . .
N6 C59 H59A 116.1 . .
C60 C59 H59A 116.1 . .
C65 C60 C61 119.3(19) . .
C65 C60 C59 126.4(16) . .
C61 C60 C59 114.1(18) . .
C62 C61 C60 120(2) . .
C62 C61 H61A 119.8 . .
C60 C61 H61A 119.8 . .
C63 C62 C61 120(2) . .
C63 C62 H62A 119.9 . .
C61 C62 H62A 119.9 . .
C62 C63 C64 123(2) . .
C62 C63 H63A 118.5 . .
C64 C63 H63A 118.5 . .
O12 C64 C63 126.4(19) . .
O12 C64 C65 114.8(18) . .
C63 C64 C65 119(2) . .
O11 C65 C60 124.3(17) . .
O11 C65 C64 117.4(18) . .
C60 C65 C64 117.9(19) . .
O12 C66 H66A 109.5 . .
O12 C66 H66B 109.5 . .
H66A C66 H66B 109.5 . .
O12 C66 H66C 109.5 . .
H66A C66 H66C 109.5 . .
H66B C66 H66C 109.5 . .
O13 C67 H67A 109.5 . .
O13 C67 H67B 109.5 . .
H67A C67 H67B 109.5 . .
O13 C67 H67C 109.5 . .
H67A C67 H67C 109.5 . .
H67B C67 H67C 109.5 . .
O13 C68 C73 115.8(15) . .
O13 C68 C69 121.9(15) . .
C73 C68 C69 122.3(16) . .
C68 C69 C70 117.9(18) . .
C68 C69 H69A 107.8 . .
C70 C69 H69A 107.8 . .
C68 C69 H69B 107.8 . .
C70 C69 H69B 107.8 . .
H69A C69 H69B 107.2 . .
C71 C70 C69 119(2) . .
C71 C70 H70A 120.5 . .
C69 C70 H70A 120.5 . .
C70 C71 C72 122.7(19) . .
C70 C71 H71A 118.7 . .
C72 C71 H71A 118.7 . .
C71 C72 C73 119.5(18) . .
C71 C72 C74 117.7(17) . .
C73 C72 C74 122.6(17) . .
O14 C73 C68 119.7(14) . .
O14 C73 C72 121.6(15) . .
C68 C73 C72 118.5(16) . .
N7 C74 C72 128.2(16) . .
N7 C74 H74A 115.9 . .
C72 C74 H74A 115.9 . .
N7 C75 C76 108.1(12) . .
N7 C75 H75A 110.1 . .
C76 C75 H75A 110.1 . .
N7 C75 H75B 110.1 . .
C76 C75 H75B 110.1 . .
H75A C75 H75B 108.4 . .
C75 C76 C77 111.4(14) . .
C75 C76 H76A 109.4 . .
C77 C76 H76A 109.4 . .
C75 C76 H76B 109.4 . .
C77 C76 H76B 109.4 . .
H76A C76 H76B 108.0 . .
C78 C77 C76 110.4(14) . .
C78 C77 H77A 109.6 . .
C76 C77 H77A 109.6 . .
C78 C77 H77B 109.6 . .
C76 C77 H77B 109.6 . .
H77A C77 H77B 108.1 . .
C79 C78 C77 113.4(14) . .
C79 C78 H78A 108.9 . .
C77 C78 H78A 108.9 . .
C79 C78 H78B 108.9 . .
C77 C78 H78B 108.9 . .
H78A C78 H78B 107.7 . .
C80 C79 C78 111.8(14) . .
C80 C79 H79A 109.3 . .
C78 C79 H79A 109.3 . .
C80 C79 H79B 109.3 . .
C78 C79 H79B 109.3 . .
H79A C79 H79B 107.9 . .
N8 C80 C79 111.5(13) . .
N8 C80 H80A 109.3 . .
C79 C80 H80A 109.3 . .
N8 C80 H80B 109.3 . .
C79 C80 H80B 109.3 . .
H80A C80 H80B 108.0 . .
N8 C81 C82 127.4(16) . .
N8 C81 H81A 116.3 . .
C82 C81 H81A 116.3 . .
C87 C82 C83 120.4(17) . .
C87 C82 C81 124.5(16) . .
C83 C82 C81 115.1(18) . .
C82 C83 C84 118.1(19) . .
C82 C83 H83A 121.0 . .
C84 C83 H83A 121.0 . .
C85 C84 C83 122.6(18) . .
C85 C84 H84A 118.7 . .
C83 C84 H84A 118.7 . .
C84 C85 C86 121.7(17) . .
C84 C85 H85A 119.1 . .
C86 C85 H85A 119.1 . .
O16 C86 C85 128.7(16) . .
O16 C86 C87 114.5(15) . .
C85 C86 C87 116.8(17) . .
O15 C87 C82 127.2(15) . .
O15 C87 C86 112.5(15) . .
C82 C87 C86 120.0(16) . .
O16 C88 H88A 109.5 . .
O16 C88 H88B 109.5 . .
H88A C88 H88B 109.5 . .
O16 C88 H88C 109.5 . .
H88A C88 H88C 109.5 . .
H88B C88 H88C 109.5 . .
O17 C89 H89A 109.5 . .
O17 C89 H89B 109.5 . .
H89A C89 H89B 109.5 . .
O17 C89 H89C 109.5 . .
H89A C89 H89C 109.5 . .
H89B C89 H89C 109.5 . .
C91 C90 O17 123.6(15) . .
C91 C90 C95 123.6(16) . .
O17 C90 C95 112.8(14) . .
C90 C91 C92 118.5(17) . .
C90 C91 H91A 120.7 . .
C92 C91 H91A 120.7 . .
C93 C92 C91 118.5(18) . .
C93 C92 H92A 120.8 . .
C91 C92 H92A 120.8 . .
C92 C93 C94 123.4(19) . .
C92 C93 H93A 118.3 . .
C94 C93 H93A 118.3 . .
C93 C94 C96 118.2(17) . .
C93 C94 C95 117.4(17) . .
C96 C94 C95 123.6(17) . .
O18 C95 C90 119.8(14) . .
O18 C95 C94 122.0(15) . .
C90 C95 C94 118.2(16) . .
N9 C96 C94 129.2(15) . .
N9 C96 H96A 115.4 . .
C94 C96 H96A 115.4 . .
N9 C97 C98 112.0(12) . .
N9 C97 H97A 109.2 . .
C98 C97 H97A 109.2 . .
N9 C97 H97B 109.2 . .
C98 C97 H97B 109.2 . .
H97A C97 H97B 107.9 . .
C99 C98 C97 112.6(14) . .
C99 C98 H98A 109.1 . .
C97 C98 H98A 109.1 . .
C99 C98 H98B 109.1 . .
C97 C98 H98B 109.1 . .
H98A C98 H98B 107.8 . .
C98 C99 C100 113.1(14) . .
C98 C99 H99A 108.9 . .
C100 C99 H99A 108.9 . .
C98 C99 H99B 108.9 . .
C100 C99 H99B 108.9 . .
H99A C99 H99B 107.8 . .
C99 C100 C101 111.2(14) . .
C99 C100 H10C 109.4 . .
C101 C100 H10C 109.4 . .
C99 C100 H10D 109.4 . .
C101 C100 H10D 109.4 . .
H10C C100 H10D 108.0 . .
C102 C101 C100 112.5(15) . .
C102 C101 H10E 109.1 . .
C100 C101 H10E 109.1 . .
C102 C101 H10F 109.1 . .
C100 C101 H10F 109.1 . .
H10E C101 H10F 107.8 . .
N10 C102 C101 110.6(13) . .
N10 C102 H10G 109.5 . .
C101 C102 H10G 109.5 . .
N10 C102 H10H 109.5 . .
C101 C102 H10H 109.5 . .
H10G C102 H10H 108.1 . .
N10 C103 C104 128.3(17) . .
N10 C103 H10I 115.9 . .
C104 C103 H10I 115.9 . .
C109 C104 C105 120.5(18) . .
C109 C104 C103 122.5(17) . .
C105 C104 C103 116.5(18) . .
C106 C105 C104 122(2) . .
C106 C105 H10J 119.0 . .
C104 C105 H10J 119.0 . .
C105 C106 C107 120(2) . .
C105 C106 H10K 120.0 . .
C107 C106 H10K 120.0 . .
C108 C107 C106 118.7(19) . .
C108 C107 H10L 120.6 . .
C106 C107 H10L 120.6 . .
C107 C108 O20 124.5(17) . .
C107 C108 C109 121.2(18) . .
O20 C108 C109 114.3(15) . .
O19 C109 C104 127.3(15) . .
O19 C109 C108 115.6(15) . .
C104 C109 C108 117.0(16) . .
O20 C110 H11D 109.5 . .
O20 C110 H11E 109.5 . .
H11D C110 H11E 109.5 . .
O20 C110 H11F 109.5 . .
H11D C110 H11F 109.5 . .
H11E C110 H11F 109.5 . .
O21 C111 H11G 109.5 . .
O21 C111 H11H 109.5 . .
H11G C111 H11H 109.5 . .
O21 C111 H11I 109.5 . .
H11G C111 H11I 109.5 . .
H11H C111 H11I 109.5 . .
C113 C112 C117 123.4(17) . .
C113 C112 O21 123.2(16) . .
C117 C112 O21 113.4(15) . .
C112 C113 C114 118.4(19) . .
C112 C113 H11J 120.8 . .
C114 C113 H11J 120.8 . .
C113 C114 C115 119.2(19) . .
C113 C114 H11K 120.4 . .
C115 C114 H11K 120.4 . .
C116 C115 C114 122.1(18) . .
C116 C115 H11L 118.9 . .
C114 C115 H11L 118.9 . .
C115 C116 C117 119.1(16) . .
C115 C116 C118 114.2(16) . .
C117 C116 C118 126.6(15) . .
O22 C117 C112 117.2(15) . .
O22 C117 C116 125.1(15) . .
C112 C117 C116 117.7(16) . .
N11 C118 C116 128.2(15) . .
N11 C118 H11M 115.9 . .
C116 C118 H11M 115.9 . .
N11 C119 C120 112.1(13) . .
N11 C119 H11N 109.2 . .
C120 C119 H11N 109.2 . .
N11 C119 H11O 109.2 . .
C120 C119 H11O 109.2 . .
H11N C119 H11O 107.9 . .
C121 C120 C119 114.5(17) . .
C121 C120 H12C 108.6 . .
C119 C120 H12C 108.6 . .
C121 C120 H12D 108.6 . .
C119 C120 H12D 108.6 . .
H12C C120 H12D 107.6 . .
C122 C121 C120 114.8(18) . .
C122 C121 H12E 108.6 . .
C120 C121 H12E 108.6 . .
C122 C121 H12F 108.6 . .
C120 C121 H12F 108.6 . .
H12E C121 H12F 107.5 . .
C121 C122 C123 111.7(16) . .
C121 C122 H12G 109.3 . .
C123 C122 H12G 109.3 . .
C121 C122 H12H 109.3 . .
C123 C122 H12H 109.3 . .
H12G C122 H12H 107.9 . .
C124 C123 C122 113.4(16) . .
C124 C123 H12I 108.9 . .
C122 C123 H12I 108.9 . .
C124 C123 H12J 108.9 . .
C122 C123 H12J 108.9 . .
H12I C123 H12J 107.7 . .
N12 C124 C123 110.3(14) . .
N12 C124 H12K 109.6 . .
C123 C124 H12K 109.6 . .
N12 C124 H12L 109.6 . .
C123 C124 H12L 109.6 . .
H12K C124 H12L 108.1 . .
N12 C125 C126 132.7(18) . .
N12 C125 H12M 113.6 . .
C126 C125 H12M 113.6 . .
C131 C126 C127 118.9(19) . .
C131 C126 C125 126.7(18) . .
C127 C126 C125 114.4(18) . .
C128 C127 C126 124(2) . .
C128 C127 H12N 118.2 . .
C126 C127 H12N 118.2 . .
C127 C128 C129 118(2) . .
C127 C128 H12O 120.9 . .
C129 C128 H12O 120.9 . .
C130 C129 C128 118(2) . .
C130 C129 H12P 107.9 . .
C128 C129 H12P 107.9 . .
C130 C129 H12Q 107.9 . .
C128 C129 H12Q 107.9 . .
H12P C129 H12Q 107.2 . .
O24 C130 C129 121.1(16) . .
O24 C130 C131 115.5(15) . .
C129 C130 C131 123.5(17) . .
O23 C131 C126 123.0(17) . .
O23 C131 C130 119.2(17) . .
C126 C131 C130 117.6(18) . .
O24 C132 H13C 109.5 . .
O24 C132 H13D 109.5 . .
H13C C132 H13D 109.5 . .
O24 C132 H13E 109.5 . .
H13C C132 H13E 109.5 . .
H13D C132 H13E 109.5 . .
C134 C133 H13F 109.5 . .
C134 C133 H13G 109.5 . .
H13F C133 H13G 109.5 . .
C134 C133 H13H 109.5 . .
H13F C133 H13H 109.5 . .
H13G C133 H13H 109.5 . .
O25 C134 O26 123.6(18) . .
O25 C134 C133 120.1(19) . .
O26 C134 C133 116.3(19) . .
O25 C134 Cd11 59.9(9) . .
O26 C134 Cd11 63.7(9) . .
C133 C134 Cd11 178.4(17) . .
C136 C135 H13I 109.5 . .
C136 C135 H13J 109.5 . .
H13I C135 H13J 109.5 . .
C136 C135 H13K 109.5 . .
H13I C135 H13K 109.5 . .
H13J C135 H13K 109.5 . .
O27 C136 O48 125.6(16) . 14
O27 C136 C135 116.6(16) . .
O48 C136 C135 117.8(16) 14 .
O27 C136 Cd11 59.4(8) . .
O48 C136 Cd11 66.5(8) 14 .
C135 C136 Cd11 173.3(15) . .
C138 C137 H13M 109.5 . .
C138 C137 H13N 109.5 . .
H13M C137 H13N 109.5 . .
C138 C137 H13O 109.5 . .
H13M C137 H13O 109.5 . .
H13N C137 H13O 109.5 . .
O29 C138 O28 123.0(14) . .
O29 C138 C137 121.1(16) . .
O28 C138 C137 116.0(15) . .
C140 C139 H13P 109.5 . .
C140 C139 H13Q 109.5 . .
H13P C139 H13Q 109.5 . .
C140 C139 H13R 109.5 . .
H13P C139 H13R 109.5 . .
H13Q C139 H13R 109.5 . .
O30 C140 O31 122.0(14) . .
O30 C140 C139 118.6(15) . .
O31 C140 C139 119.4(15) . .
C142 C141 H14C 109.5 . .
C142 C141 H14D 109.5 . .
H14C C141 H14D 109.5 . .
C142 C141 H14E 109.5 . .
H14C C141 H14E 109.5 . .
H14D C141 H14E 109.5 . .
O33 C142 O32 127.5(14) . .
O33 C142 C141 117.5(14) . .
O32 C142 C141 114.8(14) . .
C144 C143 H14F 109.5 . .
C144 C143 H14G 109.5 . .
H14F C143 H14G 109.5 . .
C144 C143 H14H 109.5 . .
H14F C143 H14H 109.5 . .
H14G C143 H14H 109.5 . .
O35 C144 O34 121.7(14) . .
O35 C144 C143 121.4(15) . .
O34 C144 C143 116.8(16) . .
C146 C145 H14I 109.5 . .
C146 C145 H14J 109.5 . .
H14I C145 H14J 109.5 . .
C146 C145 H14K 109.5 . .
H14I C145 H14K 109.5 . .
H14J C145 H14K 109.5 . .
O37 C146 O36 117.0(12) . .
O37 C146 C145 122.0(14) . .
O36 C146 C145 121.0(14) . .
O37 C146 Cd9 55.2(6) . .
O36 C146 Cd9 62.1(6) . .
C145 C146 Cd9 173.3(13) . .
C148 C147 H14L 109.5 . .
C148 C147 H14M 109.5 . .
H14L C147 H14M 109.5 . .
C148 C147 H14N 109.5 . .
H14L C147 H14N 109.5 . .
H14M C147 H14N 109.5 . .
O39 C148 O38 122.9(16) . .
O39 C148 C147 116.9(16) . .
O38 C148 C147 120.2(17) . .
O39 C148 Cd9 66.8(8) . .
O38 C148 Cd9 56.2(8) . .
C147 C148 Cd9 176.4(15) . .
C150 C149 H14O 109.5 . .
C150 C149 H14P 109.5 . .
H14O C149 H14P 109.5 . .
C150 C149 H14Q 109.5 . .
H14O C149 H14Q 109.5 . .
H14P C149 H14Q 109.5 . .
O42 C150 O43 124.4(14) . .
O42 C150 C149 120.3(14) . .
O43 C150 C149 115.0(14) . .
C152 C151 H15B 109.5 . .
C152 C151 H15C 109.5 . .
H15B C151 H15C 109.5 . .
C152 C151 H15D 109.5 . .
H15B C151 H15D 109.5 . .
H15C C151 H15D 109.5 . .
O40 C152 O41 114.7(12) . .
O40 C152 C151 124.2(14) . .
O41 C152 C151 121.0(14) . .
C154 C153 H15E 109.5 . .
C154 C153 H15F 109.5 . .
H15E C153 H15F 109.5 . .
C154 C153 H15G 109.5 . .
H15E C153 H15G 109.5 . .
H15F C153 H15G 109.5 . .
O44 C154 O45 125.0(14) . .
O44 C154 C153 123.5(17) . .
O45 C154 C153 111.3(16) . .
C156 C155 H15H 109.5 . .
C156 C155 H15I 109.5 . .
H15H C155 H15I 109.5 . .
C156 C155 H15J 109.5 . .
H15H C155 H15J 109.5 . .
H15I C155 H15J 109.5 . .
O46 C156 O47 125.9(15) . .
O46 C156 C155 119.0(15) . .
O47 C156 C155 115.1(15) . .
C158 C157 Cd13 101.9(11) . 14
C158 C157 Gd1 143.6(12) . 14
Cd13 C157 Gd1 102.2(4) 14 14
C158 C157 H15K 109.5 . .
Cd13 C157 H15K 7.6 14 .
Gd1 C157 H15K 95.0 14 .
C158 C157 H15L 109.5 . .
Cd13 C157 H15L 112.0 14 .
Gd1 C157 H15L 85.8 14 .
H15K C157 H15L 109.5 . .
C158 C157 H15M 109.5 . .
Cd13 C157 H15M 114.2 14 .
Gd1 C157 H15M 34.9 14 .
H15K C157 H15M 109.5 . .
H15L C157 H15M 109.5 . .
C157 C158 O49 122.2(16) . .
C157 C158 O50 119.7(14) . .
O49 C158 O50 118.1(15) . .
C160 C159 H15N 109.5 . .
C160 C159 H15O 109.5 . .
H15N C159 H15O 109.5 . .
C160 C159 H15P 109.5 . .
H15N C159 H15P 109.5 . .
H15O C159 H15P 109.5 . .
O52 C160 O53 126.9(16) . .
O52 C160 C159 118.0(16) . .
O53 C160 C159 114.5(16) . .
C162 C161 H16A 109.5 . .
C162 C161 H16B 109.5 . .
H16A C161 H16B 109.5 . .
C162 C161 H16C 109.5 . .
H16A C161 H16C 109.5 . .
H16B C161 H16C 109.5 . .
O55 C162 O54 124.4(15) . .
O55 C162 C161 123.4(17) . .
O54 C162 C161 112.1(17) . .
C164 C163 H16D 109.5 . .
C164 C163 H16E 109.5 . .
H16D C163 H16E 109.5 . .
C164 C163 H16F 109.5 . .
H16D C163 H16F 109.5 . .
H16E C163 H16F 109.5 . .
O58 C164 O59 118.1(14) . .
O58 C164 C163 121.6(15) . .
O59 C164 C163 120.2(14) . .
C166 C165 H16G 109.5 . .
C166 C165 H16H 109.5 . .
H16G C165 H16H 109.5 . .
C166 C165 H16I 109.5 . .
H16G C165 H16I 109.5 . .
H16H C165 H16I 109.5 . .
O56 C166 O57 120.4(16) . .
O56 C166 C165 119.7(16) . .
O57 C166 C165 119.5(15) . .
C168 C167 H16J 109.5 . .
C168 C167 H16K 109.5 . .
H16J C167 H16K 109.5 . .
C168 C167 H16L 109.5 . .
H16J C167 H16L 109.5 . .
H16K C167 H16L 109.5 . .
O61 C168 O60 123.8(19) . .
O61 C168 C167 106(2) . .
O60 C168 C167 126(2) . .
C170 C169 H16M 109.5 . .
C170 C169 H16N 109.5 . .
H16M C169 H16N 109.5 . .
C170 C169 H16O 109.5 . .
H16M C169 H16O 109.5 . .
H16N C169 H16O 109.5 . .
O62 C170 O63 116.3(16) . .
O62 C170 C169 124.0(18) . .
O63 C170 C169 119.7(17) . .
O62 C170 Cd16 56.0(8) . .
O63 C170 Cd16 61.0(8) . .
C169 C170 Cd16 173.7(15) . .
C172 C171 H17B 109.5 . .
C172 C171 H17C 109.5 . .
H17B C171 H17C 109.5 . .
C172 C171 H17D 109.5 . .
H17B C171 H17D 109.5 . .
H17C C171 H17D 109.5 . .
O64 C172 O65 126.1(16) . .
O64 C172 C171 119.4(17) . .
O65 C172 C171 114.5(16) . .
C174 C173 H17E 109.5 . .
C174 C173 H17F 109.5 . .
H17E C173 H17F 109.5 . .
C174 C173 H17G 109.5 . .
H17E C173 H17G 109.5 . .
H17F C173 H17G 109.5 . .
O66 C174 O67 125.1(15) . .
O66 C174 C173 122.0(15) . .
O67 C174 C173 112.6(16) . .
C176 C175 H17H 109.5 . .
C176 C175 H17I 109.5 . .
H17H C175 H17I 109.5 . .
C176 C175 H17J 109.5 . .
H17H C175 H17J 109.5 . .
H17I C175 H17J 109.5 . .
O69 C176 O68 126.9(14) . .
O69 C176 C175 116.5(14) . .
O68 C176 C175 116.5(14) . .
C178 C177 H17K 109.5 . .
C178 C177 H17L 109.5 . .
H17K C177 H17L 109.5 . .
C178 C177 H17M 109.5 . .
H17K C177 H17M 109.5 . .
H17L C177 H17M 109.5 . .
O51 C178 O72 123.2(13) 14 .
O51 C178 C177 120.3(14) 14 .
O72 C178 C177 116.5(14) . .
O51 C178 Cd15 64.0(7) 14 .
O72 C178 Cd15 59.4(6) . .
C177 C178 Cd15 172.2(13) . .
C180 C179 H17O 109.5 . .
C180 C179 H17P 109.5 . .
H17O C179 H17P 109.5 . .
C180 C179 H17Q 109.5 . .
H17O C179 H17Q 109.5 . .
H17P C179 H17Q 109.5 . .
O70 C180 O71 122.2(16) . .
O70 C180 C179 119.1(18) . .
O71 C180 C179 118.5(18) . .
O70 C180 Cd15 64.5(8) . .
O71 C180 Cd15 58.2(8) . .
C179 C180 Cd15 175.2(15) . .
C183 O73 C182 158(5) . .
C182 C181 H18B 109.4 . .
C182 C181 H18C 109.5 . .
H18B C181 H18C 109.5 . .
C182 C181 H18D 109.5 . .
H18B C181 H18D 109.5 . .
H18C C181 H18D 109.5 . .
C181 C182 O73 131(5) . .
C181 C182 H18W 104.5 . .
O73 C182 H18W 104.4 . .
C181 C182 H18X 104.4 . .
O73 C182 H18X 104.4 . .
H18W C182 H18X 105.6 . .
O73 C183 C184 120(6) . .
O73 C183 H18Y 107.1 . .
C184 C183 H18Y 107.2 . .
O73 C183 H18Z 107.2 . .
C184 C183 H18Z 107.3 . .
H18Y C183 H18Z 106.9 . .
C183 C184 H18E 109.5 . .
C183 C184 H18F 110.5 . .
H18E C184 H18F 107.7 . .
C183 C184 H18G 111.4 . .
H18E C184 H18G 108.0 . .
H18F C184 H18G 109.5 . .
C188 O74 H74 109.5 . .
C186 O75 H75 109.5 . .
C187 O76 H76 109.5 . .
C193 O79 H79 109.5 . .
C197 O82 H82 109.5 . .
C194 O86 H86 109.4 . .
C192 O87 H87 109.5 . .
C185 O89 H89 109.5 . .
C198 O93 H93 109.5 . .
C195 O102 H102 109.5 . .
O89 C185 H18H 109.5 . .
O89 C185 H18I 109.5 . .
H18H C185 H18I 109.5 . .
O89 C185 H18J 109.5 . .
H18H C185 H18J 109.5 . .
H18I C185 H18J 109.5 . .
O75 C186 H18K 109.5 . .
O75 C186 H18L 109.5 . .
H18K C186 H18L 109.5 . .
O75 C186 H18M 109.5 . .
H18K C186 H18M 109.5 . .
H18L C186 H18M 109.5 . .
O76 C187 H18N 109.5 . .
O76 C187 H18O 109.5 . .
H18N C187 H18O 109.5 . .
O76 C187 H18P 109.5 . .
H18N C187 H18P 109.5 . .
H18O C187 H18P 109.5 . .
O74 C188 H18Q 109.5 . .
O74 C188 H18R 109.5 . .
H18Q C188 H18R 109.5 . .
O74 C188 H18S 109.5 . .
H18Q C188 H18S 109.5 . .
H18R C188 H18S 109.5 . .
O87 C192 H19H 109.5 . .
O87 C192 H19I 109.5 . .
H19H C192 H19I 109.5 . .
O87 C192 H19J 109.5 . .
H19H C192 H19J 109.5 . .
H19I C192 H19J 109.5 . .
O79 C193 H19K 109.5 . .
O79 C193 H19L 109.5 . .
H19K C193 H19L 109.5 . .
O79 C193 H19M 109.5 . .
H19K C193 H19M 109.5 . .
H19L C193 H19M 109.5 . .
O86 C194 C199 135(6) . .
O86 C194 H19N 103.4 . .
C199 C194 H19N 103.4 . .
O86 C194 H19P 103.3 . .
C199 C194 H19P 103.3 . .
H19N C194 H19P 105.2 . .
O102 C195 H19Q 109.5 . .
O102 C195 H19R 109.4 . .
H19Q C195 H19R 109.5 . .
O102 C195 H19S 109.5 . .
H19Q C195 H19S 109.5 . .
H19R C195 H19S 109.5 . .
O82 C197 H19W 109.4 . .
O82 C197 H19O 109.5 . .
H19W C197 H19O 109.5 . .
O82 C197 H19X 109.5 . .
H19W C197 H19X 109.5 . .
H19O C197 H19X 109.5 . .
O93 C198 H19Y 109.5 . .
O93 C198 H19Z 109.5 . .
H19Y C198 H19Z 109.5 . .
O93 C198 H999 109.5 . .
H19Y C198 H999 109.5 . .
H19Z C198 H999 109.5 . .
C194 C199 H998 109.5 . .
C194 C199 H997 109.4 . .
H998 C199 H997 109.5 . .
C194 C199 H996 109.5 . .
H998 C199 H996 109.5 . .
H997 C199 H996 109.5 . .

loop_
_geom_bond_atom_site_label_1
_geom_bond_atom_site_label_2
_geom_bond_distance
_geom_bond_site_symmetry_2
Gd1 O15 2.266(12) .
Gd1 O65 2.333(11) .
Gd1 O19 2.356(10) .
Gd1 O67 2.358(11) .
Gd1 O68 2.403(11) .
Gd1 C157 2.424(12) 14
Gd1 N10 2.582(12) .
Gd1 O16 2.621(10) .
Gd1 Cd13 3.7062(18) .
Gd2 O44 2.301(13) .
Gd2 O46 2.332(11) .
Gd2 O14 2.354(11) .
Gd2 O18 2.358(10) .
Gd2 O43 2.401(11) .
Gd2 O41 2.421(12) .
Gd2 N7 2.591(14) .
Gd2 O17 2.607(10) .
Gd2 Cd12 3.7134(16) .
Gd3 O55 2.326(13) .
Gd3 O53 2.338(12) .
Gd3 O7 2.343(12) .
Gd3 O3 2.342(11) .
Gd3 O56 2.398(12) .
Gd3 O58 2.443(12) .
Gd3 N4 2.538(15) .
Gd3 O4 2.576(12) .
Gd3 Cd8 3.6903(17) .
Gd4 O6 2.305(12) .
Gd4 O2 2.339(11) .
Gd4 O32 2.342(11) .
Gd4 O34 2.369(11) .
Gd4 O31 2.376(12) .
Gd4 O29 2.412(12) .
Gd4 N1 2.596(14) .
Gd4 O5 2.607(12) .
Gd4 Cd10 3.6554(18) .
Cd5 O35 2.233(12) .
Cd5 N3 2.302(16) .
Cd5 O6 2.331(11) .
Cd5 O33 2.336(11) .
Cd5 O40 2.360(11) .
Cd5 O36 2.435(11) .
Cd6 O54 2.256(12) .
Cd6 O3 2.287(11) .
Cd6 O52 2.322(11) .
Cd6 N2 2.343(14) .
Cd6 O49 2.401(11) .
Cd6 O51 2.416(12) .
Cd7 O45 2.282(12) .
Cd7 O18 2.291(11) .
Cd7 N9 2.321(14) .
Cd7 O47 2.348(12) .
Cd7 O30 2.373(12) 14
Cd7 O48 2.376(11) .
Cd8 O11 2.234(12) .
Cd8 O57 2.254(12) .
Cd8 N6 2.263(18) .
Cd8 O7 2.282(11) .
Cd8 O58 2.321(12) .
Cd8 O8 2.545(14) .
Cd9 O37 2.281(12) .
Cd9 O10 2.284(11) .
Cd9 O38 2.287(12) .
Cd9 O42 2.308(11) .
Cd9 O36 2.433(12) .
Cd9 O9 2.477(12) .
Cd9 O39 2.515(13) .
Cd9 C148 2.73(2) .
Cd9 C146 2.754(16) .
Cd10 O22 2.247(12) 14
Cd10 O2 2.275(12) .
Cd10 O28 2.292(12) .
Cd10 N11 2.305(14) 14
Cd10 O31 2.319(10) .
Cd10 O1 2.535(11) .
Cd11 O28 2.305(12) .
Cd11 O22 2.309(11) 14
Cd11 O27 2.309(13) .
Cd11 O25 2.390(14) .
Cd11 O21 2.426(12) 14
Cd11 O48 2.468(11) 14
Cd11 O26 2.470(15) .
Cd11 C136 2.68(2) .
Cd11 C134 2.75(2) .
Cd12 N5 2.258(15) .
Cd12 O10 2.266(11) .
Cd12 O42 2.267(12) .
Cd12 O14 2.315(10) .
Cd12 O41 2.334(12) .
Cd12 O13 2.547(12) .
Cd13 O23 2.264(11) .
Cd13 O69 2.275(11) .
Cd13 O19 2.291(11) .
Cd13 N12 2.315(14) .
Cd13 C157 2.336(11) 14
Cd13 O20 2.537(11) .
Cd14 O64 2.266(12) .
Cd14 O66 2.310(12) .
Cd14 O15 2.324(10) .
Cd14 N8 2.327(15) .
Cd14 O59 2.364(12) .
Cd14 O63 2.438(12) .
Cd15 O23 2.287(11) .
Cd15 O69 2.318(11) .
Cd15 O72 2.331(11) .
Cd15 O71 2.348(12) .
Cd15 O51 2.432(11) 14
Cd15 O24 2.480(12) .
Cd15 O70 2.486(15) .
Cd15 C178 2.704(17) .
Cd15 C180 2.75(2) .
Cd16 O60 2.214(19) .
Cd16 O62 2.281(15) .
Cd16 O11 2.300(12) .
Cd16 O57 2.313(11) .
Cd16 O63 2.390(13) .
Cd16 O12 2.458(13) .
Cd16 C170 2.73(2) .
N1 C8 1.31(2) .
N1 C9 1.46(2) .
N2 C15 1.29(2) .
N2 C14 1.46(2) .
N3 C30 1.27(2) .
N3 C31 1.51(2) .
N4 C37 1.27(2) .
N4 C36 1.56(2) .
N5 C52 1.28(2) .
N5 C53 1.53(2) .
N6 C59 1.27(2) .
N6 C58 1.52(2) .
N7 C74 1.267(18) .
N7 C75 1.481(16) .
N8 C81 1.314(16) .
N8 C80 1.473(17) .
N9 C96 1.299(18) .
N9 C97 1.462(15) .
N10 C103 1.307(18) .
N10 C102 1.487(17) .
N11 C118 1.281(17) .
N11 C119 1.499(17) .
N11 Cd10 2.304(14) 14
N11 H11A 0.8600 .
N12 C125 1.26(2) .
N12 C124 1.450(17) .
O1 C2 1.35(2) .
O1 C1 1.45(2) .
O2 C7 1.34(2) .
O3 C21 1.36(2) .
O4 C20 1.41(2) .
O4 C22 1.44(2) .
O5 C24 1.36(2) .
O5 C23 1.45(2) .
O6 C29 1.335(19) .
O7 C43 1.34(2) .
O8 C42 1.39(2) .
O8 C44 1.48(3) .
O9 C46 1.35(2) .
O9 C45 1.458(19) .
O10 C51 1.31(2) .
O11 C65 1.30(2) .
O12 C64 1.33(2) .
O12 C66 1.41(2) .
O13 C68 1.396(18) .
O13 C67 1.422(18) .
O14 C73 1.355(17) .
O15 C87 1.386(18) .
O16 C86 1.342(19) .
O16 C88 1.421(19) .
O17 C90 1.393(16) .
O17 C89 1.469(17) .
O18 C95 1.329(17) .
O19 C109 1.349(17) .
O20 C108 1.404(19) .
O20 C110 1.439(19) .
O21 C112 1.421(18) .
O21 C111 1.448(17) .
O21 Cd11 2.427(12) 14
O22 C117 1.299(17) .
O22 Cd10 2.247(12) 14
O22 Cd11 2.308(11) 14
O23 C131 1.31(2) .
O24 C130 1.377(16) .
O24 C132 1.454(17) .
O25 C134 1.21(2) .
O26 C134 1.25(2) .
O27 C136 1.26(2) .
O28 C138 1.303(18) .
O29 C138 1.225(18) .
O30 C140 1.255(18) .
O30 Cd7 2.373(12) 14
O31 C140 1.303(19) .
O32 C142 1.279(17) .
O33 C142 1.233(17) .
O34 C144 1.275(17) .
O35 C144 1.261(18) .
O36 C146 1.309(16) .
O37 C146 1.277(17) .
O38 C148 1.24(2) .
O39 C148 1.24(2) .
O40 C152 1.290(16) .
O41 C152 1.321(15) .
O42 C150 1.234(18) .
O43 C150 1.301(16) .
O44 C154 1.24(2) .
O45 C154 1.315(19) .
O46 C156 1.233(19) .
O47 C156 1.265(19) .
O48 C136 1.28(2) 14
O48 Cd11 2.468(11) 14
O49 C158 1.239(18) .
O50 C158 1.571(18) .
O51 C178 1.251(16) 14
O51 Cd15 2.432(11) 14
O52 C160 1.27(2) .
O53 C160 1.28(2) .
O54 C162 1.303(19) .
O55 C162 1.21(2) .
O56 C166 1.264(18) .
O57 C166 1.29(2) .
O58 C164 1.227(18) .
O59 C164 1.290(18) .
O60 C168 1.27(2) .
O61 C168 1.25(2) .
O62 C170 1.27(2) .
O63 C170 1.33(2) .
O64 C172 1.217(19) .
O65 C172 1.294(19) .
O66 C174 1.24(2) .
O67 C174 1.332(18) .
O68 C176 1.261(17) .
O69 C176 1.251(18) .
O70 C180 1.24(2) .
O71 C180 1.27(2) .
O72 C178 1.263(17) .
C1 H1A 0.9600 .
C1 H1B 0.9600 .
C1 H1C 0.9600 .
C2 C7 1.41(2) .
C2 C3 1.43(2) .
C3 C4 1.44(3) .
C3 H3A 0.9300 .
C4 C5 1.40(3) .
C4 H4A 0.9300 .
C5 C6 1.43(2) .
C5 H5A 0.9300 .
C6 C8 1.42(2) .
C6 C7 1.43(2) .
C8 H8A 0.9300 .
C9 C10 1.58(2) .
C9 H9A 0.9700 .
C9 H9B 0.9700 .
C10 C11 1.51(2) .
C10 H10A 0.9700 .
C10 H10B 0.9700 .
C11 C12 1.56(2) .
C11 H11B 0.9700 .
C11 H11C 0.9700 .
C12 C13 1.51(2) .
C12 H12A 0.9700 .
C12 H12B 0.9700 .
C13 C14 1.52(2) .
C13 H13A 0.9700 .
C13 H13B 0.9700 .
C14 H14A 0.9700 .
C14 H14B 0.9700 .
C15 C16 1.49(3) .
C15 H15A 0.9300 .
C16 C17 1.37(2) .
C16 C21 1.40(2) .
C17 C18 1.37(2) .
C17 H17A 0.9300 .
C18 C19 1.43(3) .
C18 H18A 0.9300 .
C19 C20 1.38(2) .
C19 H19A 0.9300 .
C20 C21 1.41(2) .
C22 H22A 0.9600 .
C22 H22B 0.9600 .
C22 H22C 0.9600 .
C23 H23A 0.9600 .
C23 H23B 0.9600 .
C23 H23C 0.9600 .
C24 C29 1.40(2) .
C24 C25 1.44(3) .
C25 C26 1.33(3) .
C25 H25A 0.9300 .
C26 C27 1.37(3) .
C26 H26A 0.9300 .
C27 C28 1.42(2) .
C27 H27A 0.9700 .
C27 H27B 0.9700 .
C28 C29 1.38(2) .
C28 C30 1.50(2) .
C30 H30A 0.9300 .
C31 C32 1.54(2) .
C31 H31A 0.9700 .
C31 H31B 0.9700 .
C32 C33 1.52(2) .
C32 H32A 0.9700 .
C32 H32B 0.9700 .
C33 C34 1.53(2) .
C33 H33A 0.9700 .
C33 H33B 0.9700 .
C34 C35 1.53(2) .
C34 H34A 0.9700 .
C34 H34B 0.9700 .
C35 C36 1.52(3) .
C35 H35A 0.9700 .
C35 H35B 0.9700 .
C36 H36A 0.9700 .
C36 H36B 0.9700 .
C37 C38 1.47(3) .
C37 H37A 0.9300 .
C38 C43 1.38(3) .
C38 C39 1.42(3) .
C39 C40 1.38(3) .
C39 H39A 0.9700 .
C39 H39B 0.9700 .
C40 C41 1.41(3) .
C40 H40A 0.9300 .
C41 C42 1.31(3) .
C41 H41A 0.9300 .
C42 C43 1.45(3) .
C44 H44A 0.9600 .
C44 H44B 0.9600 .
C44 H44C 0.9600 .
C45 H45A 0.9600 .
C45 H45B 0.9600 .
C45 H45C 0.9600 .
C46 C47 1.39(3) .
C46 C51 1.45(3) .
C47 C48 1.39(3) .
C47 H47A 0.9300 .
C48 C49 1.41(3) .
C48 H48B 0.9300 .
C49 C50 1.42(3) .
C49 H49A 0.9300 .
C50 C51 1.40(3) .
C50 C52 1.45(3) .
C52 H52A 0.9300 .
C53 C54 1.50(3) .
C53 H53A 0.9700 .
C53 H53B 0.9700 .
C54 C55 1.59(3) .
C54 H54A 0.9700 .
C54 H54B 0.9700 .
C55 C56 1.32(3) .
C55 H55A 0.9700 .
C55 H55B 0.9700 .
C56 C57 1.60(3) .
C56 H56A 0.9700 .
C56 H56B 0.9700 .
C57 C58 1.46(3) .
C57 H57A 0.9700 .
C57 H57B 0.9700 .
C58 H58A 0.9700 .
C58 H58B 0.9700 .
C59 C60 1.47(2) .
C59 H59A 0.9300 .
C60 C65 1.41(3) .
C60 C61 1.45(3) .
C61 C62 1.36(3) .
C61 H61A 0.9300 .
C62 C63 1.36(3) .
C62 H62A 0.9300 .
C63 C64 1.39(3) .
C63 H63A 0.9300 .
C64 C65 1.46(3) .
C66 H66A 0.9600 .
C66 H66B 0.9600 .
C66 H66C 0.9600 .
C67 H67A 0.9600 .
C67 H67B 0.9600 .
C67 H67C 0.9600 .
C68 C73 1.41(2) .
C68 C69 1.42(2) .
C69 C70 1.43(3) .
C69 H69A 0.9700 .
C69 H69B 0.9700 .
C70 C71 1.39(3) .
C70 H70A 0.9300 .
C71 C72 1.40(2) .
C71 H71A 0.9300 .
C72 C73 1.41(2) .
C72 C74 1.44(2) .
C74 H74A 0.9300 .
C75 C76 1.57(2) .
C75 H75A 0.9700 .
C75 H75B 0.9700 .
C76 C77 1.59(2) .
C76 H76A 0.9700 .
C76 H76B 0.9700 .
C77 C78 1.56(2) .
C77 H77A 0.9700 .
C77 H77B 0.9700 .
C78 C79 1.52(2) .
C78 H78A 0.9700 .
C78 H78B 0.9700 .
C79 C80 1.50(2) .
C79 H79A 0.9700 .
C79 H79B 0.9700 .
C80 H80A 0.9700 .
C80 H80B 0.9700 .
C81 C82 1.47(2) .
C81 H81A 0.9300 .
C82 C87 1.40(2) .
C82 C83 1.40(2) .
C83 C84 1.41(2) .
C83 H83A 0.9300 .
C84 C85 1.33(2) .
C84 H84A 0.9300 .
C85 C86 1.42(2) .
C85 H85A 0.9300 .
C86 C87 1.45(2) .
C88 H88A 0.9600 .
C88 H88B 0.9600 .
C88 H88C 0.9600 .
C89 H89A 0.9600 .
C89 H89B 0.9600 .
C89 H89C 0.9600 .
C90 C91 1.38(2) .
C90 C95 1.39(2) .
C91 C92 1.45(2) .
C91 H91A 0.9300 .
C92 C93 1.35(3) .
C92 H92A 0.9300 .
C93 C94 1.43(3) .
C93 H93A 0.9300 .
C94 C96 1.44(2) .
C94 C95 1.44(2) .
C96 H96A 0.9300 .
C97 C98 1.55(2) .
C97 H97A 0.9700 .
C97 H97B 0.9700 .
C98 C99 1.53(2) .
C98 H98A 0.9700 .
C98 H98B 0.9700 .
C99 C100 1.54(2) .
C99 H99A 0.9700 .
C99 H99B 0.9700 .
C100 C101 1.55(2) .
C100 H10C 0.9700 .
C100 H10D 0.9700 .
C101 C102 1.51(2) .
C101 H10E 0.9700 .
C101 H10F 0.9700 .
C102 H10G 0.9700 .
C102 H10H 0.9700 .
C103 C104 1.42(2) .
C103 H10I 0.9300 .
C104 C109 1.36(2) .
C104 C105 1.40(2) .
C105 C106 1.36(3) .
C105 H10J 0.9300 .
C106 C107 1.40(3) .
C106 H10K 0.9300 .
C107 C108 1.37(3) .
C107 H10L 0.9300 .
C108 C109 1.47(2) .
C110 H11D 0.9600 .
C110 H11E 0.9600 .
C110 H11F 0.9600 .
C111 H11G 0.9600 .
C111 H11H 0.9600 .
C111 H11I 0.9600 .
C112 C113 1.39(3) .
C112 C117 1.42(2) .
C113 C114 1.40(2) .
C113 H11J 0.9300 .
C114 C115 1.42(3) .
C114 H11K 0.9300 .
C115 C116 1.39(2) .
C115 H11L 0.9300 .
C116 C117 1.42(2) .
C116 C118 1.48(2) .
C118 H11M 0.9300 .
C119 C120 1.53(2) .
C119 H11N 0.9700 .
C119 H11O 0.9700 .
C120 C121 1.52(3) .
C120 H12C 0.9700 .
C120 H12D 0.9700 .
C121 C122 1.50(3) .
C121 H12E 0.9700 .
C121 H12F 0.9700 .
C122 C123 1.63(3) .
C122 H12G 0.9700 .
C122 H12H 0.9700 .
C123 C124 1.49(3) .
C123 H12I 0.9700 .
C123 H12J 0.9700 .
C124 H12K 0.9700 .
C124 H12L 0.9700 .
C125 C126 1.45(3) .
C125 H12M 0.9300 .
C126 C131 1.39(3) .
C126 C127 1.39(3) .
C127 C128 1.37(3) .
C127 H12N 0.9300 .
C128 C129 1.42(3) .
C128 H12O 0.9300 .
C129 C130 1.38(2) .
C129 H12P 0.9700 .
C129 H12Q 0.9700 .
C130 C131 1.41(2) .
C132 H13C 0.9600 .
C132 H13D 0.9600 .
C132 H13E 0.9600 .
C133 C134 1.58(3) .
C133 H13F 0.9600 .
C133 H13G 0.9600 .
C133 H13H 0.9600 .
C135 C136 1.57(3) .
C135 H13I 0.9600 .
C135 H13J 0.9600 .
C135 H13K 0.9600 .
C136 O48 1.28(2) 14
C137 C138 1.53(2) .
C137 H13M 0.9600 .
C137 H13N 0.9600 .
C137 H13O 0.9600 .
C139 C140 1.52(2) .
C139 H13P 0.9600 .
C139 H13Q 0.9600 .
C139 H13R 0.9600 .
C141 C142 1.53(2) .
C141 H14C 0.9600 .
C141 H14D 0.9600 .
C141 H14E 0.9600 .
C143 C144 1.48(3) .
C143 H14F 0.9600 .
C143 H14G 0.9600 .
C143 H14H 0.9600 .
C145 C146 1.45(2) .
C145 H14I 0.9600 .
C145 H14J 0.9600 .
C145 H14K 0.9600 .
C147 C148 1.53(2) .
C147 H14L 0.9600 .
C147 H14M 0.9600 .
C147 H14N 0.9600 .
C149 C150 1.56(2) .
C149 H14O 0.9600 .
C149 H14P 0.9600 .
C149 H14Q 0.9600 .
C151 C152 1.46(2) .
C151 H15B 0.9600 .
C151 H15C 0.9600 .
C151 H15D 0.9600 .
C153 C154 1.54(3) .
C153 H15E 0.9600 .
C153 H15F 0.9600 .
C153 H15G 0.9600 .
C155 C156 1.55(3) .
C155 H15H 0.9600 .
C155 H15I 0.9600 .
C155 H15J 0.9600 .
C157 C158 1.23(2) .
C157 Cd13 2.336(10) 14
C157 Gd1 2.425(12) 14
C157 H15K 0.9600 .
C157 H15L 0.9600 .
C157 H15M 0.9600 .
C159 C160 1.57(3) .
C159 H15N 0.9600 .
C159 H15O 0.9600 .
C159 H15P 0.9600 .
C161 C162 1.54(3) .
C161 H16A 0.9600 .
C161 H16B 0.9600 .
C161 H16C 0.9600 .
C163 C164 1.52(2) .
C163 H16D 0.9600 .
C163 H16E 0.9600 .
C163 H16F 0.9600 .
C165 C166 1.62(3) .
C165 H16G 0.9600 .
C165 H16H 0.9600 .
C165 H16I 0.9600 .
C167 C168 1.45(3) .
C167 H16J 0.9600 .
C167 H16K 0.9600 .
C167 H16L 0.9600 .
C169 C170 1.49(3) .
C169 H16M 0.9600 .
C169 H16N 0.9600 .
C169 H16O 0.9600 .
C171 C172 1.54(3) .
C171 H17B 0.9600 .
C171 H17C 0.9600 .
C171 H17D 0.9600 .
C173 C174 1.51(3) .
C173 H17E 0.9600 .
C173 H17F 0.9600 .
C173 H17G 0.9600 .
C175 C176 1.56(2) .
C175 H17H 0.9600 .
C175 H17I 0.9600 .
C175 H17J 0.9600 .
C177 C178 1.54(2) .
C177 H17K 0.9600 .
C177 H17L 0.9600 .
C177 H17M 0.9600 .
C178 O51 1.251(16) 14
C179 C180 1.54(3) .
C179 H17O 0.9600 .
C179 H17P 0.9600 .
C179 H17Q 0.9600 .
O73 C183 1.546(10) .
O73 C182 1.548(10) .
C181 C182 1.546(10) .
C181 H18B 0.9600 .
C181 H18C 0.9600 .
C181 H18D 0.9600 .
C182 H18W 0.9700 .
C182 H18X 0.9700 .
C183 C184 1.552(10) .
C183 H18Y 0.9700 .
C183 H18Z 0.9700 .
C184 H18E 0.8200 .
C184 H18F 0.9610 .
C184 H18G 0.9604 .
O74 C188 1.536(10) .
O74 H74 0.8200 .
O75 C186 1.532(10) .
O75 H75 0.8200 .
O76 C187 1.40(4) .
O76 H76 0.8200 .
O79 C193 1.549(10) .
O79 H79 0.8200 .
O82 C197 1.35(9) .
O82 H82 0.8200 .
O86 C194 1.549(10) .
O86 H86 0.8200 .
O87 C192 1.550(10) .
O87 H87 0.8200 .
O89 C185 1.542(10) .
O89 H89 0.8200 .
O93 C198 1.550(10) .
O93 H93 0.8200 .
O102 C195 1.551(10) .
O102 H102 0.8200 .
C185 H18H 0.9600 .
C185 H18I 0.9600 .
C185 H18J 0.9600 .
C186 H18K 0.9600 .
C186 H18L 0.9600 .
C186 H18M 0.9600 .
C187 H18N 0.9600 .
C187 H18O 0.9600 .
C187 H18P 0.9600 .
C188 H18Q 0.9600 .
C188 H18R 0.9600 .
C188 H18S 0.9600 .
C192 H19H 0.9600 .
C192 H19I 0.9600 .
C192 H19J 0.9600 .
C193 H19K 0.9600 .
C193 H19L 0.9600 .
C193 H19M 0.9600 .
C194 C199 1.551(10) .
C194 H19N 0.9700 .
C194 H19P 0.9700 .
C195 H19Q 0.9600 .
C195 H19R 0.9600 .
C195 H19S 0.9600 .
C197 H19W 0.9600 .
C197 H19O 0.9600 .
C197 H19X 0.9600 .
C198 H19Y 0.9600 .
C198 H19Z 0.9600 .
C198 H999 0.9600 .
C199 H998 0.9600 .
C199 H997 0.9600 .
C199 H996 0.9600 .
